data_4131924
loop_
_publ_author_name
'Wang, Shentang'
'Gao, Xiaohui'
'Hang, Xinxin'
'Zhu, Xiaofei'
'Han, Haitao'
'Li, Xiaokun'
'Liao, Wuping'
'Chen, Wei'

_publ_section_title
;
 Calixarene-Based {Ni<sub>18</sub>} Coordination Wheel: Highly Efficient
 Electrocatalyst for the Glucose Oxidation and Template for the Homogenous
 Cluster Fabrication.
;
_journal_issue 20
_journal_name_full 'Journal of the American Chemical Society'
_journal_page_first 6271
_journal_page_last 6277
_journal_paper_doi 10.1021/jacs.7b13193
_journal_volume 140
_journal_year 2018
_chemical_formula_moiety 'C276 H288 Cl6 N6 Ni18 O36 S30'
_chemical_formula_sum 'C276 H288 Cl6 N6 Ni18 O36 S30'
_chemical_formula_weight 6496.39
_chemical_name_common '[Ni18 Cl6 (C40H44S4O4)6 (C6H4NO2S)6] '
_space_group_crystal_system triclinic
_space_group_IT_number 2
_space_group_name_Hall '-P 1'
_space_group_name_H-M_alt 'P -1'
_atom_sites_solution_hydrogens geom
_audit_creation_method SHELXL-2016/6
_cell_angle_alpha 70.236(5)
_cell_angle_beta 77.675(5)
_cell_angle_gamma 86.573(5)
_cell_formula_units_Z 1
_cell_length_a 18.052(5)
_cell_length_b 23.231(5)
_cell_length_c 26.344(5)
_cell_measurement_reflns_used 8678
_cell_measurement_temperature 293(2)
_cell_measurement_theta_max 21.35
_cell_measurement_theta_min 0.84
_cell_volume 10156(4)
_computing_cell_refinement 'Bruker SAINT'
_computing_data_collection 'Bruker APEX2'
_computing_data_reduction 'Bruker SAINT'
_computing_molecular_graphics 'Bruker SHELXTL'
_computing_publication_material 'Bruker SHELXTL'
_computing_structure_refinement 'SHELXL-2016/6 (Sheldrick, 2016)'
_computing_structure_solution 'SHELXL-2016/6 (Sheldrick, 2016)'
_diffrn_ambient_temperature 293(2)
_diffrn_measured_fraction_theta_full 0.991
_diffrn_measured_fraction_theta_max 0.991
_diffrn_measurement_device_type 'Bruker APEX-II CCD'
_diffrn_measurement_method '\f and \w scans'
_diffrn_radiation_type MoK\a
_diffrn_radiation_wavelength 0.71073
_diffrn_reflns_av_R_equivalents 0.0829
_diffrn_reflns_av_unetI/netI 0.1102
_diffrn_reflns_Laue_measured_fraction_full 0.991
_diffrn_reflns_Laue_measured_fraction_max 0.991
_diffrn_reflns_limit_h_max 18
_diffrn_reflns_limit_h_min -18
_diffrn_reflns_limit_k_max 22
_diffrn_reflns_limit_k_min -23
_diffrn_reflns_limit_l_max 26
_diffrn_reflns_limit_l_min -26
_diffrn_reflns_number 84802
_diffrn_reflns_point_group_measured_fraction_full 0.991
_diffrn_reflns_point_group_measured_fraction_max 0.991
_diffrn_reflns_theta_full 21.346
_diffrn_reflns_theta_max 21.346
_diffrn_reflns_theta_min 1.280
_exptl_absorpt_coefficient_mu 1.053
_exptl_absorpt_correction_T_max 0.900
_exptl_absorpt_correction_T_min 0.802
_exptl_absorpt_correction_type multi-scan
_exptl_absorpt_process_details 'SADABS, Sheldrick, 1996'
_exptl_crystal_colour yellow
_exptl_crystal_density_diffrn 1.062
_exptl_crystal_description block
_exptl_crystal_F_000 3360
_exptl_crystal_size_max 0.21
_exptl_crystal_size_mid 0.18
_exptl_crystal_size_min 0.10
_platon_squeeze_details
;
A. L. Spek, Acta Cryst. 2015, C71, 9-18.
;
_refine_diff_density_max 0.954
_refine_diff_density_min -0.510
_refine_diff_density_rms 0.096
_refine_ls_extinction_method none
_refine_ls_goodness_of_fit_ref 0.906
_refine_ls_hydrogen_treatment constr
_refine_ls_matrix_type full
_refine_ls_number_parameters 1414
_refine_ls_number_reflns 22662
_refine_ls_number_restraints 42
_refine_ls_restrained_S_all 0.906
_refine_ls_R_factor_all 0.1187
_refine_ls_R_factor_gt 0.0801
_refine_ls_shift/su_max 0.001
_refine_ls_shift/su_mean 0.000
_refine_ls_structure_factor_coef Fsqd
_refine_ls_weighting_details 'w=1/[\s^2^(Fo^2^)+(0.1557P)^2^] where P=(Fo^2^+2Fc^2^)/3'
_refine_ls_weighting_scheme calc
_refine_ls_wR_factor_gt 0.2208
_refine_ls_wR_factor_ref 0.2410
_reflns_Friedel_coverage 0.000
_reflns_number_gt 12442
_reflns_number_total 22662
_reflns_threshold_expression 'I > 2\s(I)'
_cod_data_source_file ja7b13193_si_002.cif
_cod_data_source_block wst46_P-1
_cod_database_code 4131924
_shelx_shelxl_version_number 2016/6
_shelx_space_group_comment
;
The symmetry employed for this shelxl refinement is uniquely defined
by the following loop, which should always be used as a source of
symmetry information in preference to the above space-group names.
They are only intended as comments.
;

loop_
_space_group_symop_operation_xyz
'x, y, z'
'-x, -y, -z'

loop_
_atom_site_label
_atom_site_type_symbol
_atom_site_fract_x
_atom_site_fract_y
_atom_site_fract_z
_atom_site_U_iso_or_equiv
_atom_site_adp_type
_atom_site_occupancy
_atom_site_site_symmetry_order
_atom_site_calc_flag
_atom_site_refinement_flags_posn
_atom_site_refinement_flags_adp
_atom_site_refinement_flags_occupancy
_atom_site_disorder_assembly
_atom_site_disorder_group
Ni1 Ni 0.09906(7) 0.38324(5) 0.30735(5) 0.0757(4) Uani 1 1 d . . . . .
Ni2 Ni 0.21266(6) 0.36350(5) 0.39774(5) 0.0668(4) Uani 1 1 d . . . . .
Ni3 Ni 0.08319(7) 0.25128(6) 0.45660(6) 0.0878(5) Uani 1 1 d . . . . .
Ni4 Ni 0.24496(7) 0.29644(5) 0.57249(4) 0.0673(4) Uani 1 1 d . . . . .
Ni5 Ni 0.06190(7) 0.26054(5) 0.62426(4) 0.0625(3) Uani 1 1 d . . . . .
Ni6 Ni 0.10958(7) 0.31987(5) 0.71217(5) 0.0700(4) Uani 1 1 d . . . . .
Ni7 Ni -0.16406(6) 0.29359(6) 0.71366(4) 0.0724(4) Uani 1 1 d . . . . .
Ni8 Ni -0.10672(6) 0.41827(6) 0.73177(4) 0.0700(4) Uani 1 1 d . . . . .
Ni9 Ni -0.28016(6) 0.45119(6) 0.70384(5) 0.0768(4) Uani 1 1 d . . . . .
S1 S 0.34208(13) 0.33191(11) 0.36804(11) 0.0753(7) Uani 1 1 d . . . . .
S2 S 0.13886(18) 0.14836(12) 0.49220(12) 0.1001(10) Uani 1 1 d . . . . .
S3 S -0.00135(18) 0.17964(15) 0.31817(14) 0.1126(11) Uani 1 1 d . . . . .
S4 S 0.16622(16) 0.39378(12) 0.21293(11) 0.0875(8) Uani 1 1 d . . . . .
S5 S 0.32403(14) 0.21006(11) 0.55620(10) 0.0752(7) Uani 1 1 d . . . . .
S6 S 0.03041(13) 0.15092(10) 0.66109(9) 0.0639(6) Uani 1 1 d . . . . .
S7 S 0.07546(15) 0.25314(11) 0.81037(10) 0.0742(7) Uani 1 1 d . . . . .
S8 S 0.38073(15) 0.28060(11) 0.72374(11) 0.0801(7) Uani 1 1 d . . . . .
S9 S -0.15163(13) 0.19712(12) 0.78870(10) 0.0781(7) Uani 1 1 d . . . . .
S10 S -0.09746(13) 0.40545(12) 0.82619(9) 0.0746(7) Uani 1 1 d . . . . .
S11 S -0.36709(14) 0.49093(12) 0.77018(11) 0.0836(8) Uani 1 1 d . . . . .
S12 S -0.44735(14) 0.26276(13) 0.77539(10) 0.0828(8) Uani 1 1 d . . . . .
S13 S 0.2356(2) 0.46007(16) 0.37148(14) 0.0863(12) Uani 0.5 1 d . . P . .
O13 O 0.2356(2) 0.46007(16) 0.37148(14) 0.0863(12) Uani 0.5 1 d . . P . .
S14 S 0.2186(2) 0.35534(16) 0.48193(13) 0.0818(11) Uani 0.5 1 d . . P . .
O15 O 0.2186(2) 0.35534(16) 0.48193(13) 0.0818(11) Uani 0.5 1 d . . P . .
S15 S 0.04626(19) 0.27723(18) 0.54003(14) 0.0789(11) Uani 0.5 1 d . . P . .
O17 O 0.04626(19) 0.27723(18) 0.54003(14) 0.0789(11) Uani 0.5 1 d . . P . .
S16 S -0.0490(2) 0.29682(19) 0.64509(14) 0.0907(12) Uani 0.5 1 d . . P . .
O19 O -0.0490(2) 0.29682(19) 0.64509(14) 0.0907(12) Uani 0.5 1 d . . P . .
S17 S 0.01014(18) 0.39473(14) 0.70195(14) 0.0776(10) Uani 0.6 1 d . . P . .
O21 O 0.01014(18) 0.39473(14) 0.70195(14) 0.0776(10) Uani 0.4 1 d . . P . .
S18 S -0.0781(2) 0.51353(17) 0.69560(18) 0.0929(14) Uani 0.4 1 d . . P . .
O23 O -0.0781(2) 0.51353(17) 0.69560(18) 0.0929(14) Uani 0.6 1 d . . P . .
Cl1 Cl 0.07338(15) 0.35703(13) 0.40594(12) 0.1023(9) Uani 1 1 d . . . . .
Cl2 Cl 0.14150(16) 0.34867(10) 0.61231(10) 0.0894(8) Uani 1 1 d . . . . .
Cl3 Cl -0.17495(15) 0.40053(14) 0.66510(10) 0.0999(9) Uani 1 1 d . . . . .
O1 O 0.2045(4) 0.3714(3) 0.3209(3) 0.091(2) Uani 1 1 d . . . . .
O2 O 0.1925(4) 0.2732(3) 0.4273(3) 0.109(3) Uani 1 1 d . . . . .
O3 O 0.0677(4) 0.2200(3) 0.3960(3) 0.091(2) Uani 1 1 d . . . . .
O4 O 0.0781(3) 0.2977(2) 0.3087(3) 0.0743(17) Uani 1 1 d . . . . .
O5 O 0.2935(3) 0.2743(3) 0.6400(2) 0.0686(16) Uani 1 1 d . . . . .
O6 O 0.1662(3) 0.2302(3) 0.6032(2) 0.0742(17) Uani 1 1 d . . . . .
O7 O 0.0720(4) 0.2471(3) 0.7021(2) 0.091(2) Uani 1 1 d . . . . .
O8 O 0.2134(3) 0.2888(3) 0.7208(3) 0.0771(18) Uani 1 1 d . . . . .
O9 O -0.2751(3) 0.2821(3) 0.7534(2) 0.0708(17) Uani 1 1 d . . . . .
O10 O -0.1310(4) 0.3290(3) 0.7640(3) 0.097(2) Uani 1 1 d . . . . .
O11 O -0.2117(3) 0.4445(4) 0.7563(3) 0.112(3) Uani 1 1 d . . . . .
O12 O -0.3418(3) 0.3726(3) 0.7467(2) 0.0836(19) Uani 1 1 d . . . . .
N1 N 0.3410(4) 0.5246(3) 0.3566(3) 0.0730(19) Uani 0.5 1 d . . P . .
O14 O 0.3410(4) 0.5246(3) 0.3566(3) 0.0730(19) Uani 0.5 1 d . . P . .
N2 N 0.3191(4) 0.3659(3) 0.5282(3) 0.077(2) Uani 0.5 1 d . . P . .
O16 O 0.3191(4) 0.3659(3) 0.5282(3) 0.077(2) Uani 0.5 1 d . . P . .
N3 N -0.0257(4) 0.2341(4) 0.4959(3) 0.097(3) Uani 0.5 1 d . . P . .
O18 O -0.0257(4) 0.2341(4) 0.4959(3) 0.097(3) Uani 0.5 1 d . . P . .
N4 N -0.1797(4) 0.2592(3) 0.6562(3) 0.0752(19) Uani 0.5 1 d . . P . .
O20 O -0.1797(4) 0.2592(3) 0.6562(3) 0.0752(19) Uani 0.5 1 d . . P . .
N5 N 0.1310(4) 0.3981(3) 0.7241(3) 0.0684(18) Uani 0.6 1 d . . P . .
O22 O 0.1310(4) 0.3981(3) 0.7241(3) 0.0684(18) Uani 0.4 1 d . . P . .
N6 N 0.0028(4) 0.5859(3) 0.7101(3) 0.085(2) Uani 0.4 1 d . . P . .
O24 O 0.0028(4) 0.5859(3) 0.7101(3) 0.085(2) Uani 0.6 1 d . . P . .
C1 C 0.2616(6) 0.3616(4) 0.2856(5) 0.069(3) Uani 1 1 d . . . . .
C2 C 0.3304(6) 0.3434(4) 0.2993(4) 0.067(3) Uani 1 1 d . . . . .
C3 C 0.3907(6) 0.3351(4) 0.2609(5) 0.090(3) Uani 1 1 d . . . . .
H3 H 0.437172 0.323703 0.271033 0.108 Uiso 1 1 calc R U . . .
C4 C 0.3845(7) 0.3431(5) 0.2081(5) 0.091(3) Uani 1 1 d . U . . .
C5 C 0.3169(7) 0.3617(4) 0.1940(4) 0.084(3) Uani 1 1 d . . . . .
H5 H 0.312278 0.369395 0.157792 0.101 Uiso 1 1 calc R U . . .
C6 C 0.2557(6) 0.3695(4) 0.2311(5) 0.074(3) Uani 1 1 d . . . . .
C7 C 0.2458(7) 0.2338(5) 0.4281(4) 0.083(3) Uani 1 1 d . . . . .
C8 C 0.3230(6) 0.2525(4) 0.4018(4) 0.075(3) Uani 1 1 d . . . . .
C9 C 0.3779(6) 0.2102(5) 0.4021(4) 0.089(3) Uani 1 1 d . . . . .
H9 H 0.427145 0.223142 0.383571 0.107 Uiso 1 1 calc R U . . .
C10 C 0.3635(7) 0.1492(5) 0.4287(5) 0.086(3) Uani 1 1 d . . . . .
C11 C 0.2890(8) 0.1312(5) 0.4555(4) 0.096(3) Uani 1 1 d . . . . .
H11 H 0.277418 0.089748 0.472918 0.115 Uiso 1 1 calc R U . . .
C12 C 0.2320(6) 0.1733(5) 0.4568(4) 0.082(3) Uani 1 1 d . . . . .
C13 C 0.0781(7) 0.1587(6) 0.4028(5) 0.091(4) Uani 1 1 d . . . . .
C14 C 0.1110(7) 0.1217(6) 0.4436(5) 0.096(4) Uani 1 1 d . . . . .
C15 C 0.1186(6) 0.0591(5) 0.4508(6) 0.109(4) Uani 1 1 d . . . . .
H15 H 0.139327 0.034193 0.480042 0.131 Uiso 1 1 calc R U . . .
C16 C 0.0975(7) 0.0338(5) 0.4179(6) 0.107(4) Uani 1 1 d . . . . .
C17 C 0.0631(7) 0.0722(6) 0.3769(6) 0.105(4) Uani 1 1 d . . . . .
H17 H 0.044662 0.056070 0.354077 0.126 Uiso 1 1 calc R U . . .
C18 C 0.0555(5) 0.1340(5) 0.3690(4) 0.080(3) Uani 1 1 d . . . . .
C19 C 0.0919(6) 0.2841(5) 0.2615(6) 0.090(3) Uani 1 1 d . . . . .
C20 C 0.0622(6) 0.2279(5) 0.2623(5) 0.097(3) Uani 1 1 d . . . . .
C21 C 0.0781(8) 0.2160(6) 0.2134(7) 0.122(4) Uani 1 1 d . . . . .
H21 H 0.061743 0.179017 0.213009 0.146 Uiso 1 1 calc R U . . .
C22 C 0.1173(8) 0.2568(8) 0.1648(6) 0.133(5) Uani 1 1 d D . . . .
C23 C 0.1435(7) 0.3105(5) 0.1648(5) 0.106(4) Uani 1 1 d . . . . .
H23 H 0.169364 0.338367 0.132171 0.128 Uiso 1 1 calc R U . . .
C24 C 0.1320(6) 0.3237(5) 0.2126(5) 0.087(3) Uani 1 1 d . . . . .
C25 C 0.3535(5) 0.2364(4) 0.6439(4) 0.064(2) Uani 1 1 d . . . . .
C26 C 0.3752(6) 0.2025(5) 0.6083(4) 0.077(3) Uani 1 1 d . . . . .
C27 C 0.4365(6) 0.1641(5) 0.6139(4) 0.089(3) Uani 1 1 d . . . . .
H27 H 0.450660 0.142023 0.589862 0.106 Uiso 1 1 calc R U . . .
C28 C 0.4769(6) 0.1574(5) 0.6537(6) 0.103(4) Uani 1 1 d . . . . .
C29 C 0.4566(6) 0.1938(5) 0.6880(4) 0.090(3) Uani 1 1 d . . . . .
H29 H 0.485029 0.191996 0.714118 0.108 Uiso 1 1 calc R U . . .
C30 C 0.3950(6) 0.2320(4) 0.6832(4) 0.073(3) Uani 1 1 d . . . . .
C31 C 0.1808(6) 0.1726(4) 0.6102(3) 0.063(3) Uani 1 1 d . . . . .
C32 C 0.1242(5) 0.1276(5) 0.6380(3) 0.062(2) Uani 1 1 d . . . . .
C33 C 0.1386(6) 0.0674(4) 0.6464(4) 0.071(3) Uani 1 1 d . . . . .
H33 H 0.099633 0.038676 0.664527 0.086 Uiso 1 1 calc R U . . .
C34 C 0.2100(7) 0.0483(4) 0.6283(4) 0.076(3) Uani 1 1 d . . . . .
C35 C 0.2651(6) 0.0918(5) 0.6014(4) 0.076(3) Uani 1 1 d . . . . .
H35 H 0.313542 0.079327 0.589112 0.091 Uiso 1 1 calc R U . . .
C36 C 0.2528(5) 0.1536(4) 0.5912(3) 0.058(2) Uani 1 1 d . . . . .
C37 C 0.0514(5) 0.1937(4) 0.7416(4) 0.067(3) Uani 1 1 d . . . . .
C38 C 0.0493(5) 0.1883(4) 0.7961(4) 0.063(2) Uani 1 1 d . . . . .
C39 C 0.0318(5) 0.1318(5) 0.8370(3) 0.062(2) Uani 1 1 d . . . . .
H39 H 0.033110 0.128108 0.873019 0.074 Uiso 1 1 calc R U . . .
C40 C 0.0136(5) 0.0831(4) 0.8271(4) 0.070(3) Uani 1 1 d . . . . .
C41 C 0.0130(5) 0.0889(4) 0.7725(4) 0.073(3) Uani 1 1 d . . . . .
H41 H -0.000857 0.055332 0.764739 0.087 Uiso 1 1 calc R U . . .
C42 C 0.0327(5) 0.1435(4) 0.7297(3) 0.060(2) Uani 1 1 d . . . . .
C43 C 0.2292(6) 0.2572(4) 0.7704(4) 0.070(3) Uani 1 1 d . . . . .
C44 C 0.3044(6) 0.2461(4) 0.7773(4) 0.071(3) Uani 1 1 d . . . . .
C45 C 0.3190(6) 0.2086(4) 0.8283(4) 0.077(3) Uani 1 1 d . . . . .
H45 H 0.368814 0.198645 0.831693 0.092 Uiso 1 1 calc R U . . .
C46 C 0.2613(7) 0.1864(4) 0.8733(4) 0.077(3) Uani 1 1 d . . . . .
C47 C 0.1862(6) 0.2023(4) 0.8668(4) 0.081(3) Uani 1 1 d . . . . .
H47 H 0.146392 0.189284 0.897253 0.097 Uiso 1 1 calc R U . . .
C48 C 0.1708(5) 0.2365(4) 0.8165(4) 0.068(2) Uani 1 1 d . . . . .
C49 C -0.3020(6) 0.2271(5) 0.7902(4) 0.071(3) Uani 1 1 d . . . . .
C50 C -0.3785(5) 0.2149(4) 0.8064(4) 0.070(3) Uani 1 1 d . . . . .
C51 C -0.4044(6) 0.1593(6) 0.8452(5) 0.115(4) Uani 1 1 d . . . . .
H51 H -0.455994 0.153022 0.860338 0.138 Uiso 1 1 calc R U . . .
C52 C -0.3521(7) 0.1110(6) 0.8624(5) 0.116(4) Uani 1 1 d D U . . .
C53 C -0.2753(6) 0.1262(5) 0.8463(4) 0.113(4) Uani 1 1 d . . . . .
H53 H -0.240270 0.097566 0.860478 0.135 Uiso 1 1 calc R U . . .
C54 C -0.2505(5) 0.1824(5) 0.8102(4) 0.081(3) Uani 1 1 d . . . . .
C55 C -0.1267(5) 0.2963(5) 0.8156(4) 0.070(3) Uani 1 1 d . . . . .
C56 C -0.1360(5) 0.2344(5) 0.8348(4) 0.069(3) Uani 1 1 d . . . . .
C57 C -0.1322(5) 0.2024(5) 0.8877(5) 0.088(3) Uani 1 1 d . . . . .
H57 H -0.137270 0.160020 0.899105 0.105 Uiso 1 1 calc R U . . .
C58 C -0.1217(7) 0.2275(5) 0.9254(4) 0.090(3) Uani 1 1 d . . . . .
C59 C -0.1100(6) 0.2895(5) 0.9042(4) 0.089(3) Uani 1 1 d . . . . .
H59 H -0.100093 0.309106 0.927569 0.107 Uiso 1 1 calc R U . . .
C60 C -0.1118(5) 0.3242(4) 0.8516(4) 0.066(2) Uani 1 1 d . . . . .
C61 C -0.2377(6) 0.4482(4) 0.8056(4) 0.073(3) Uani 1 1 d . . . . .
C62 C -0.1905(5) 0.4318(4) 0.8453(4) 0.067(3) Uani 1 1 d . . . . .
C63 C -0.2160(6) 0.4379(4) 0.8958(4) 0.079(3) Uani 1 1 d . . . . .
H63 H -0.184010 0.428024 0.920796 0.095 Uiso 1 1 calc R U . . .
C64 C -0.2868(7) 0.4582(4) 0.9105(4) 0.081(3) Uani 1 1 d . . . . .
C65 C -0.3343(6) 0.4755(4) 0.8713(5) 0.089(3) Uani 1 1 d . . . . .
H65 H -0.382263 0.490983 0.880063 0.107 Uiso 1 1 calc R U . . .
C66 C -0.3084(6) 0.4689(4) 0.8192(4) 0.071(3) Uani 1 1 d . . . . .
C67 C -0.4079(6) 0.3749(5) 0.7802(4) 0.077(3) Uani 1 1 d . . . . .
C68 C -0.4321(6) 0.4259(5) 0.7959(4) 0.085(3) Uani 1 1 d . . . . .
C69 C -0.4990(7) 0.4311(6) 0.8275(4) 0.110(4) Uani 1 1 d . . . . .
H69 H -0.511382 0.466810 0.835774 0.132 Uiso 1 1 calc R U . . .
C70 C -0.5505(6) 0.3810(7) 0.8481(5) 0.128(5) Uani 1 1 d . . . . .
C71 C -0.5297(6) 0.3303(6) 0.8322(5) 0.103(4) Uani 1 1 d . . . . .
H71 H -0.564151 0.297829 0.844220 0.124 Uiso 1 1 calc R U . . .
C72 C -0.4621(6) 0.3255(5) 0.8002(4) 0.075(3) Uani 1 1 d . . . . .
C73 C 0.4554(8) 0.3304(6) 0.1651(6) 0.133(4) Uiso 1 1 d . . . . .
C74 C 0.4283(8) 0.1015(6) 0.4261(5) 0.121(4) Uiso 1 1 d . . . . .
C75 C 0.1037(8) -0.0336(6) 0.4284(5) 0.125(4) Uiso 1 1 d . . . . .
C76 C 0.1294(13) 0.2512(10) 0.1062(6) 0.375(9) Uiso 1 1 d D . . . .
C77 C 0.5460(9) 0.1128(7) 0.6580(7) 0.244(5) Uiso 1 1 d D . . . .
C78 C 0.2261(11) -0.0194(8) 0.6390(7) 0.176(3) Uiso 1 1 d . . . . .
C79 C -0.0084(8) 0.0208(6) 0.8727(6) 0.136(2) Uiso 1 1 d . . . . .
C80 C 0.2755(11) 0.1432(8) 0.9271(7) 0.173(3) Uiso 1 1 d . . . . .
C81 C -0.3827(11) 0.0477(6) 0.9040(7) 0.279(6) Uiso 1 1 d D . . . .
C82 C -0.1149(10) 0.1928(7) 0.9868(7) 0.157(3) Uiso 1 1 d . . . . .
C83 C -0.3114(8) 0.4642(6) 0.9665(6) 0.128(4) Uiso 1 1 d . . . . .
C84 C -0.6315(11) 0.3910(8) 0.8778(7) 0.195(7) Uiso 1 1 d D . . . .
C85 C 0.4934(9) 0.2731(7) 0.1923(6) 0.171(6) Uiso 1 1 d . . . . .
H85A H 0.459431 0.238925 0.202294 0.256 Uiso 1 1 calc R U . . .
H85B H 0.538280 0.267648 0.167342 0.256 Uiso 1 1 calc R U . . .
H85C H 0.506873 0.275623 0.224799 0.256 Uiso 1 1 calc R U . . .
C86 C 0.4336(10) 0.3314(8) 0.1110(7) 0.199(7) Uiso 1 1 d . . . . .
H86A H 0.409433 0.369373 0.095372 0.298 Uiso 1 1 calc R U . . .
H86B H 0.478484 0.327536 0.085276 0.298 Uiso 1 1 calc R U . . .
H86C H 0.399385 0.298022 0.118770 0.298 Uiso 1 1 calc R U . . .
C87 C 0.5111(9) 0.3836(7) 0.1498(6) 0.182(6) Uiso 1 1 d . . . . .
H87A H 0.487773 0.421257 0.132128 0.273 Uiso 1 1 calc R U . . .
H87B H 0.524469 0.385516 0.182565 0.273 Uiso 1 1 calc R U . . .
H87C H 0.555876 0.377542 0.125108 0.273 Uiso 1 1 calc R U . . .
C88 C 0.4791(9) 0.1179(7) 0.3707(6) 0.178(6) Uiso 1 1 d . . . . .
H88A H 0.450408 0.117919 0.343908 0.268 Uiso 1 1 calc R U . . .
H88B H 0.500813 0.157814 0.361197 0.268 Uiso 1 1 calc R U . . .
H88C H 0.518899 0.088481 0.371159 0.268 Uiso 1 1 calc R U . . .
C89 C 0.4774(11) 0.1022(9) 0.4666(8) 0.227(8) Uiso 1 1 d . . . . .
H89A H 0.446604 0.091827 0.503068 0.341 Uiso 1 1 calc R U . . .
H89B H 0.517171 0.073010 0.466020 0.341 Uiso 1 1 calc R U . . .
H89C H 0.499084 0.142343 0.456058 0.341 Uiso 1 1 calc R U . . .
C90 C 0.3991(8) 0.0354(7) 0.4443(6) 0.167(6) Uiso 1 1 d . . . . .
H90A H 0.366455 0.025242 0.480044 0.251 Uiso 1 1 calc R U . . .
H90B H 0.371393 0.031525 0.418257 0.251 Uiso 1 1 calc R U . . .
H90C H 0.441328 0.008109 0.445785 0.251 Uiso 1 1 calc R U . . .
C91 C 0.0497(8) -0.0618(6) 0.4085(6) 0.148(5) Uiso 1 1 d . . . . .
H91A H 0.059111 -0.104878 0.417517 0.222 Uiso 1 1 calc R U . . .
H91B H -0.001217 -0.055694 0.425802 0.222 Uiso 1 1 calc R U . . .
H91C H 0.055990 -0.043292 0.369248 0.222 Uiso 1 1 calc R U . . .
C92 C 0.1884(7) -0.0445(6) 0.4054(5) 0.136(5) Uiso 1 1 d . . . . .
H92A H 0.220521 -0.025106 0.419741 0.204 Uiso 1 1 calc R U . . .
H92B H 0.197896 -0.087637 0.416397 0.204 Uiso 1 1 calc R U . . .
H92C H 0.199017 -0.027497 0.365886 0.204 Uiso 1 1 calc R U . . .
C93 C 0.0880(9) -0.0716(7) 0.4923(6) 0.171(6) Uiso 1 1 d . . . . .
H93A H 0.120629 -0.056845 0.509727 0.256 Uiso 1 1 calc R U . . .
H93B H 0.036022 -0.066911 0.508489 0.256 Uiso 1 1 calc R U . . .
H93C H 0.097737 -0.114056 0.497399 0.256 Uiso 1 1 calc R U . . .
C94 C 0.1548(14) 0.1845(9) 0.1181(11) 0.375(9) Uiso 1 1 d D . . . .
H94A H 0.122814 0.159000 0.151243 0.562 Uiso 1 1 calc R U . . .
H94B H 0.151021 0.171381 0.087889 0.562 Uiso 1 1 calc R U . . .
H94C H 0.206389 0.181416 0.122692 0.562 Uiso 1 1 calc R U . . .
C95 C 0.0486(11) 0.2549(12) 0.0938(11) 0.375(9) Uiso 1 1 d D . . . .
H95A H 0.031102 0.296181 0.086139 0.562 Uiso 1 1 calc R U . . .
H95B H 0.050033 0.242370 0.062388 0.562 Uiso 1 1 calc R U . . .
H95C H 0.014714 0.228352 0.125159 0.562 Uiso 1 1 calc R U . . .
C96 C 0.1817(13) 0.2908(10) 0.0529(10) 0.375(9) Uiso 1 1 d D . . . .
H96A H 0.166721 0.332783 0.044734 0.562 Uiso 1 1 calc R U . . .
H96B H 0.233188 0.287199 0.057810 0.562 Uiso 1 1 calc R U . . .
H96C H 0.177821 0.277164 0.023006 0.562 Uiso 1 1 calc R U . . .
C97 C 0.5106(10) 0.0487(8) 0.6738(7) 0.244(5) Uiso 1 1 d D . . . .
H97A H 0.483601 0.048100 0.646222 0.366 Uiso 1 1 calc R U . . .
H97B H 0.549939 0.018808 0.676058 0.366 Uiso 1 1 calc R U . . .
H97C H 0.476092 0.039263 0.708803 0.366 Uiso 1 1 calc R U . . .
C98 C 0.6030(10) 0.1249(8) 0.6032(6) 0.244(5) Uiso 1 1 d D . . . .
H98A H 0.576940 0.124781 0.575027 0.366 Uiso 1 1 calc R U . . .
H98B H 0.627230 0.164018 0.593080 0.366 Uiso 1 1 calc R U . . .
H98C H 0.640583 0.093539 0.607033 0.366 Uiso 1 1 calc R U . . .
C99 C 0.5886(11) 0.1132(8) 0.7020(6) 0.244(5) Uiso 1 1 d D . . . .
H99A H 0.553609 0.105638 0.736624 0.366 Uiso 1 1 calc R U . . .
H99B H 0.626251 0.081861 0.705501 0.366 Uiso 1 1 calc R U . . .
H99C H 0.612897 0.152340 0.691548 0.366 Uiso 1 1 calc R U . . .
C100 C 0.3067(9) -0.0338(7) 0.6332(6) 0.176(3) Uiso 1 1 d . . . . .
H10A H 0.313024 -0.076977 0.640470 0.264 Uiso 1 1 calc R U . . .
H10B H 0.332923 -0.011972 0.596431 0.264 Uiso 1 1 calc R U . . .
H10C H 0.327216 -0.021912 0.659046 0.264 Uiso 1 1 calc R U . . .
C101 C 0.1824(9) -0.0643(7) 0.6976(6) 0.176(3) Uiso 1 1 d . . . . .
H1D H 0.129167 -0.055691 0.702301 0.264 Uiso 1 1 calc R U . . .
H1E H 0.190032 -0.106029 0.698928 0.264 Uiso 1 1 calc R U . . .
H1F H 0.201835 -0.058110 0.726568 0.264 Uiso 1 1 calc R U . . .
C102 C 0.1994(9) -0.0374(7) 0.5944(6) 0.176(3) Uiso 1 1 d . . . . .
H2G H 0.146343 -0.028925 0.596176 0.264 Uiso 1 1 calc R U . . .
H2H H 0.227600 -0.014185 0.558673 0.264 Uiso 1 1 calc R U . . .
H2I H 0.207510 -0.080245 0.600666 0.264 Uiso 1 1 calc R U . . .
C103 C -0.0938(7) 0.0115(6) 0.8887(5) 0.136(2) Uiso 1 1 d . . . . .
H3J H -0.113413 0.015301 0.856635 0.204 Uiso 1 1 calc R U . . .
H3K H -0.105863 -0.028480 0.915389 0.204 Uiso 1 1 calc R U . . .
H3L H -0.116284 0.041892 0.904347 0.204 Uiso 1 1 calc R U . . .
C104 C 0.0194(7) 0.0146(6) 0.9232(5) 0.136(2) Uiso 1 1 d . . . . .
H4M H 0.073418 0.020323 0.914217 0.204 Uiso 1 1 calc R U . . .
H4N H -0.003888 0.044986 0.938553 0.204 Uiso 1 1 calc R U . . .
H4O H 0.006534 -0.025387 0.949596 0.204 Uiso 1 1 calc R U . . .
C105 C 0.0227(7) -0.0337(6) 0.8511(5) 0.136(2) Uiso 1 1 d . . . . .
H5P H 0.004755 -0.029736 0.818366 0.204 Uiso 1 1 calc R U . . .
H5Q H 0.077163 -0.032498 0.842997 0.204 Uiso 1 1 calc R U . . .
H5R H 0.005139 -0.071932 0.879003 0.204 Uiso 1 1 calc R U . . .
C106 C 0.2335(9) 0.0811(7) 0.9426(6) 0.173(3) Uiso 1 1 d . . . . .
H6S H 0.181621 0.088506 0.939152 0.260 Uiso 1 1 calc R U . . .
H6T H 0.257695 0.059575 0.918264 0.260 Uiso 1 1 calc R U . . .
H6U H 0.235284 0.056819 0.979912 0.260 Uiso 1 1 calc R U . . .
C107 C 0.3545(9) 0.1340(7) 0.9318(6) 0.173(3) Uiso 1 1 d . . . . .
H7V H 0.357303 0.105679 0.967594 0.260 Uiso 1 1 calc R U . . .
H7W H 0.381142 0.117802 0.904015 0.260 Uiso 1 1 calc R U . . .
H7$ H 0.377201 0.172342 0.926831 0.260 Uiso 1 1 calc R U . . .
C108 C 0.2397(9) 0.1663(7) 0.9749(6) 0.173(3) Uiso 1 1 d . . . . .
H8C H 0.186771 0.173733 0.974907 0.260 Uiso 1 1 calc R U . . .
H8A H 0.245285 0.136092 1.009162 0.260 Uiso 1 1 calc R U . . .
H8B H 0.264543 0.203659 0.970374 0.260 Uiso 1 1 calc R U . . .
C109 C -0.4603(9) 0.0276(10) 0.8990(9) 0.279(6) Uiso 1 1 d D . . . .
H1A H -0.498010 0.056917 0.904894 0.418 Uiso 1 1 calc R U . . .
H1B H -0.456570 0.025332 0.862810 0.418 Uiso 1 1 calc R U . . .
H1C H -0.474432 -0.011783 0.926082 0.418 Uiso 1 1 calc R U . . .
C110 C -0.3242(10) -0.0006(10) 0.8942(8) 0.279(6) Uiso 1 1 d D . . . .
H11A H -0.275293 0.010639 0.897088 0.418 Uiso 1 1 calc R U . . .
H11B H -0.339325 -0.039799 0.921359 0.418 Uiso 1 1 calc R U . . .
H11C H -0.321464 -0.002683 0.858087 0.418 Uiso 1 1 calc R U . . .
C111 C -0.3798(12) 0.0538(10) 0.9603(8) 0.279(6) Uiso 1 1 d D . . . .
H12D H -0.415752 0.083718 0.967486 0.418 Uiso 1 1 calc R U . . .
H12E H -0.392040 0.015074 0.988911 0.418 Uiso 1 1 calc R U . . .
H12F H -0.329740 0.066544 0.959423 0.418 Uiso 1 1 calc R U . . .
C112 C -0.1560(8) 0.1302(6) 1.0051(6) 0.157(3) Uiso 1 1 d . . . . .
H13G H -0.135178 0.109004 0.979782 0.236 Uiso 1 1 calc R U . . .
H13H H -0.149139 0.106176 1.041394 0.236 Uiso 1 1 calc R U . . .
H13I H -0.209125 0.136573 1.005540 0.236 Uiso 1 1 calc R U . . .
C113 C -0.0288(8) 0.1829(6) 0.9864(6) 0.157(3) Uiso 1 1 d . . . . .
H14J H -0.008068 0.159724 0.962774 0.236 Uiso 1 1 calc R U . . .
H14K H -0.003191 0.221840 0.973165 0.236 Uiso 1 1 calc R U . . .
H14L H -0.021993 0.160978 1.023198 0.236 Uiso 1 1 calc R U . . .
C114 C -0.1437(8) 0.2286(6) 1.0238(6) 0.157(3) Uiso 1 1 d . . . . .
H15M H -0.116351 0.266816 1.010509 0.236 Uiso 1 1 calc R U . . .
H15N H -0.196665 0.236340 1.024459 0.236 Uiso 1 1 calc R U . . .
H15O H -0.136678 0.205943 1.060313 0.236 Uiso 1 1 calc R U . . .
C115 C -0.2831(10) 0.4096(8) 1.0126(7) 0.205(7) Uiso 1 1 d . . . . .
H16P H -0.305779 0.371978 1.015404 0.307 Uiso 1 1 calc R U . . .
H16Q H -0.228948 0.407029 1.003198 0.307 Uiso 1 1 calc R U . . .
H16R H -0.297527 0.416482 1.047318 0.307 Uiso 1 1 calc R U . . .
C116 C -0.2699(11) 0.5161(8) 0.9697(8) 0.219(8) Uiso 1 1 d . . . . .
H17S H -0.286006 0.519543 1.005718 0.328 Uiso 1 1 calc R U . . .
H17T H -0.216368 0.508713 0.963043 0.328 Uiso 1 1 calc R U . . .
H17U H -0.280566 0.553380 0.942467 0.328 Uiso 1 1 calc R U . . .
C117 C -0.3946(9) 0.4781(7) 0.9822(6) 0.165(6) Uiso 1 1 d . . . . .
H18V H -0.425083 0.446262 0.981000 0.248 Uiso 1 1 calc R U . . .
H18W H -0.405401 0.480254 1.018797 0.248 Uiso 1 1 calc R U . . .
H18$ H -0.406077 0.516514 0.956750 0.248 Uiso 1 1 calc R U . . .
C118 C -0.6174(14) 0.3567(11) 0.9348(9) 0.306(12) Uiso 1 1 d D . . . .
H7A H -0.576851 0.376424 0.941361 0.458 Uiso 1 1 calc R U . . .
H7B H -0.662580 0.356665 0.961777 0.458 Uiso 1 1 calc R U . . .
H7C H -0.603774 0.315363 0.937561 0.458 Uiso 1 1 calc R U . . .
C119 C -0.6591(14) 0.4545(10) 0.8786(10) 0.304(12) Uiso 1 1 d D . . . .
H43A H -0.669048 0.478404 0.843109 0.456 Uiso 1 1 calc R U . . .
H43B H -0.704815 0.450283 0.906105 0.456 Uiso 1 1 calc R U . . .
H43C H -0.620809 0.474652 0.887032 0.456 Uiso 1 1 calc R U . . .
C120 C -0.6962(14) 0.3603(12) 0.8664(10) 0.376(17) Uiso 1 1 d D . . . .
H49A H -0.704469 0.382537 0.830047 0.564 Uiso 1 1 calc R U . . .
H49B H -0.682838 0.318978 0.868828 0.564 Uiso 1 1 calc R U . . .
H49C H -0.741644 0.360280 0.893043 0.564 Uiso 1 1 calc R U . . .
C121 C 0.3061(5) 0.4744(4) 0.3898(4) 0.064(2) Uani 1 1 d . . . . .
C122 C 0.3308(5) 0.4424(4) 0.4403(3) 0.064(2) Uani 1 1 d . . . . .
C123 C 0.2925(5) 0.3882(4) 0.4816(3) 0.064(2) Uani 1 1 d . . . . .
C124 C 0.3759(13) 0.3902(10) 0.5383(9) 0.109(4) Uani 0.5 1 d . . P A 1
C125 C 0.4139(12) 0.4374(10) 0.4984(9) 0.109(4) Uani 0.5 1 d . . P A 1
H125 H 0.456894 0.452022 0.504461 0.131 Uiso 0.5 1 calc R U P A 1
C127 C 0.4332(13) 0.5168(10) 0.4117(8) 0.109(4) Uani 0.5 1 d . . P A 2
H127 H 0.481486 0.526634 0.413638 0.131 Uiso 0.5 1 calc R U P A 2
C128 C 0.3967(13) 0.5555(10) 0.3680(9) 0.109(4) Uani 0.5 1 d . . P A 2
C126 C 0.3940(6) 0.4639(5) 0.4513(4) 0.095(3) Uani 1 1 d . . . . .
C129 C -0.1105(5) 0.2633(4) 0.6249(4) 0.062(2) Uani 1 1 d . . . . .
C130 C -0.1004(5) 0.2485(4) 0.5764(4) 0.061(2) Uani 1 1 d . . . . .
C131 C -0.0306(5) 0.2506(4) 0.5390(4) 0.065(2) Uani 1 1 d . . . . .
C132 C -0.0964(11) 0.2276(8) 0.4764(8) 0.077(3) Uani 0.5 1 d . . P B 1
C133 C -0.1657(11) 0.2220(8) 0.5118(8) 0.077(3) Uani 0.5 1 d . . P B 1
H133 H -0.210586 0.216163 0.502182 0.092 Uiso 0.5 1 calc R U P B 1
C135 C -0.2279(12) 0.2236(8) 0.5968(8) 0.077(3) Uani 0.5 1 d . . P B 2
H135 H -0.269308 0.205873 0.591596 0.092 Uiso 0.5 1 calc R U P B 2
C136 C -0.2375(11) 0.2470(9) 0.6403(8) 0.077(3) Uani 0.5 1 d . U P B 2
C134 C -0.1639(6) 0.2259(4) 0.5640(4) 0.086(3) Uani 1 1 d . . . . .
C137 C 0.0697(5) 0.4285(4) 0.7167(3) 0.064(2) Uani 1 1 d . . . . .
C138 C 0.0634(5) 0.4895(4) 0.7199(4) 0.071(3) Uani 1 1 d . . . . .
C139 C -0.0014(5) 0.5296(4) 0.7102(3) 0.069(3) Uani 1 1 d . . . . .
C142 C 0.1249(6) 0.5108(5) 0.7334(5) 0.095(3) Uani 1 1 d . . . . .
C143 C 0.1904(10) 0.4795(7) 0.7401(8) 0.104(4) Uani 0.6 1 d . . P C 1
H143 H 0.229143 0.494427 0.750737 0.125 Uiso 0.6 1 calc R U P C 1
C144 C 0.1964(10) 0.4220(8) 0.7299(9) 0.104(4) Uani 0.6 1 d . . P C 1
C140 C 0.0611(16) 0.6104(12) 0.7117(13) 0.104(4) Uani 0.4 1 d . . P C 2
C141 C 0.1205(15) 0.5698(12) 0.7288(12) 0.104(4) Uani 0.4 1 d . . P C 2
H141 H 0.159930 0.586142 0.737656 0.125 Uiso 0.4 1 calc R U P C 2

loop_
_atom_site_aniso_label
_atom_site_aniso_U_11
_atom_site_aniso_U_22
_atom_site_aniso_U_33
_atom_site_aniso_U_23
_atom_site_aniso_U_13
_atom_site_aniso_U_12
Ni1 0.0637(8) 0.0726(8) 0.1050(10) -0.0503(7) -0.0152(7) 0.0083(7)
Ni2 0.0561(7) 0.0627(8) 0.0847(9) -0.0368(6) -0.0015(6) 0.0016(6)
Ni3 0.0803(9) 0.0813(9) 0.1030(10) -0.0564(8) 0.0265(8) -0.0211(7)
Ni4 0.0734(8) 0.0622(8) 0.0596(8) -0.0044(6) -0.0243(6) -0.0034(6)
Ni5 0.0769(8) 0.0537(7) 0.0557(7) -0.0106(5) -0.0256(6) 0.0070(6)
Ni6 0.0852(9) 0.0577(7) 0.0740(8) -0.0216(6) -0.0363(7) 0.0178(6)
Ni7 0.0557(8) 0.1039(10) 0.0539(7) -0.0255(7) -0.0011(6) -0.0122(7)
Ni8 0.0536(7) 0.0972(9) 0.0494(7) -0.0132(6) -0.0062(6) -0.0080(7)
Ni9 0.0541(8) 0.1011(10) 0.0542(8) -0.0002(7) -0.0075(6) -0.0064(7)
S1 0.0600(16) 0.0655(16) 0.0930(19) -0.0272(14) 0.0007(13) 0.0022(13)
S2 0.118(2) 0.0771(19) 0.098(2) -0.0427(16) 0.0217(18) -0.0254(17)
S3 0.096(2) 0.113(2) 0.143(3) -0.076(2) 0.007(2) -0.026(2)
S4 0.097(2) 0.0814(19) 0.098(2) -0.0457(16) -0.0217(16) 0.0013(16)
S5 0.0772(17) 0.0802(17) 0.0638(16) -0.0163(13) -0.0169(13) -0.0032(14)
S6 0.0705(16) 0.0592(14) 0.0614(15) -0.0176(12) -0.0181(12) 0.0064(12)
S7 0.0876(19) 0.0774(17) 0.0675(16) -0.0309(13) -0.0323(14) 0.0259(14)
S8 0.0856(19) 0.0785(17) 0.0841(18) -0.0250(14) -0.0390(15) 0.0051(15)
S9 0.0578(16) 0.099(2) 0.0711(17) -0.0264(14) -0.0012(13) -0.0054(14)
S10 0.0626(16) 0.101(2) 0.0591(15) -0.0254(14) -0.0123(12) -0.0007(14)
S11 0.0609(16) 0.0929(19) 0.0792(18) -0.0121(15) -0.0025(13) -0.0044(14)
S12 0.0594(16) 0.108(2) 0.0818(18) -0.0285(16) -0.0208(14) -0.0038(15)
S13 0.123(3) 0.064(2) 0.070(2) -0.0084(18) -0.031(2) -0.022(2)
O13 0.123(3) 0.064(2) 0.070(2) -0.0084(18) -0.031(2) -0.022(2)
S14 0.127(3) 0.065(2) 0.052(2) -0.0128(17) -0.026(2) -0.006(2)
O15 0.127(3) 0.065(2) 0.052(2) -0.0128(17) -0.026(2) -0.006(2)
S15 0.059(2) 0.120(3) 0.065(2) -0.042(2) -0.0142(18) 0.013(2)
O17 0.059(2) 0.120(3) 0.065(2) -0.042(2) -0.0142(18) 0.013(2)
S16 0.068(2) 0.135(3) 0.060(2) -0.030(2) -0.0082(19) 0.039(2)
O19 0.068(2) 0.135(3) 0.060(2) -0.030(2) -0.0082(19) 0.039(2)
S17 0.060(2) 0.067(2) 0.102(3) -0.0265(19) -0.0123(18) 0.0085(17)
O21 0.060(2) 0.067(2) 0.102(3) -0.0265(19) -0.0123(18) 0.0085(17)
S18 0.077(3) 0.050(2) 0.121(4) -0.013(2) 0.019(3) 0.000(2)
O23 0.077(3) 0.050(2) 0.121(4) -0.013(2) 0.019(3) 0.000(2)
Cl1 0.0782(19) 0.103(2) 0.138(2) -0.0743(19) 0.0110(17) -0.0033(16)
Cl2 0.117(2) 0.0620(16) 0.0891(18) -0.0079(13) -0.0516(16) 0.0121(15)
Cl3 0.0792(19) 0.142(3) 0.0644(17) -0.0207(16) -0.0048(14) -0.0124(17)
O1 0.051(4) 0.139(6) 0.118(6) -0.092(5) -0.015(4) 0.016(4)
O2 0.074(5) 0.066(5) 0.177(7) -0.066(5) 0.040(5) -0.015(4)
O3 0.105(5) 0.076(5) 0.091(5) -0.048(4) 0.020(4) -0.022(4)
O4 0.091(5) 0.060(4) 0.093(5) -0.049(4) -0.026(4) 0.008(3)
O5 0.066(4) 0.071(4) 0.061(4) -0.002(3) -0.032(3) 0.005(4)
O6 0.059(4) 0.053(4) 0.103(5) -0.007(3) -0.034(3) 0.001(3)
O7 0.165(7) 0.055(4) 0.059(4) -0.003(3) -0.054(4) -0.014(4)
O8 0.091(5) 0.066(4) 0.080(5) -0.018(3) -0.049(4) 0.029(3)
O9 0.048(4) 0.088(5) 0.070(4) -0.031(4) 0.013(3) -0.018(3)
O10 0.124(6) 0.097(5) 0.061(4) 0.004(4) -0.029(4) -0.064(4)
O11 0.041(4) 0.231(9) 0.062(5) -0.046(5) -0.014(3) 0.014(4)
O12 0.046(4) 0.096(5) 0.072(4) 0.005(3) 0.010(3) 0.002(3)
N1 0.064(4) 0.075(5) 0.071(5) -0.005(4) -0.024(4) -0.009(4)
O14 0.064(4) 0.075(5) 0.071(5) -0.005(4) -0.024(4) -0.009(4)
N2 0.093(5) 0.079(5) 0.056(5) -0.008(4) -0.026(4) -0.009(4)
O16 0.093(5) 0.079(5) 0.056(5) -0.008(4) -0.026(4) -0.009(4)
N3 0.084(6) 0.129(7) 0.088(6) -0.065(5) 0.021(4) -0.037(5)
O18 0.084(6) 0.129(7) 0.088(6) -0.065(5) 0.021(4) -0.037(5)
N4 0.052(4) 0.116(6) 0.061(4) -0.039(4) -0.004(4) 0.008(4)
O20 0.052(4) 0.116(6) 0.061(4) -0.039(4) -0.004(4) 0.008(4)
N5 0.065(5) 0.066(4) 0.088(5) -0.037(4) -0.034(4) 0.023(4)
O22 0.065(5) 0.066(4) 0.088(5) -0.037(4) -0.034(4) 0.023(4)
N6 0.073(5) 0.046(4) 0.140(7) -0.041(4) -0.013(4) 0.001(4)
O24 0.073(5) 0.046(4) 0.140(7) -0.041(4) -0.013(4) 0.001(4)
C1 0.050(7) 0.054(6) 0.104(9) -0.040(6) 0.004(6) 0.000(5)
C2 0.067(7) 0.048(6) 0.083(7) -0.029(5) 0.000(6) 0.002(5)
C3 0.081(8) 0.087(8) 0.080(8) -0.016(6) 0.008(7) 0.009(6)
C4 0.082(7) 0.084(6) 0.087(7) -0.021(5) 0.015(6) 0.008(5)
C5 0.084(8) 0.084(7) 0.077(7) -0.032(6) 0.011(7) -0.007(6)
C6 0.089(8) 0.067(7) 0.082(8) -0.043(6) -0.016(7) -0.004(6)
C7 0.103(9) 0.050(7) 0.094(8) -0.046(6) 0.014(7) 0.012(7)
C8 0.080(8) 0.072(7) 0.068(7) -0.025(5) 0.000(6) 0.003(6)
C9 0.094(8) 0.057(7) 0.091(8) -0.013(6) 0.008(6) 0.028(7)
C10 0.096(9) 0.074(9) 0.095(8) -0.038(7) -0.026(7) 0.033(7)
C11 0.133(11) 0.076(8) 0.076(8) -0.018(6) -0.024(8) -0.012(9)
C12 0.088(8) 0.063(8) 0.095(8) -0.039(6) 0.004(6) 0.008(7)
C13 0.100(9) 0.071(9) 0.106(10) -0.057(8) 0.026(7) -0.033(7)
C14 0.105(9) 0.073(9) 0.096(9) -0.030(7) 0.013(7) -0.006(7)
C15 0.091(9) 0.070(9) 0.167(12) -0.049(8) -0.010(8) -0.014(7)
C16 0.104(10) 0.070(8) 0.172(13) -0.080(9) -0.014(9) 0.009(7)
C17 0.084(9) 0.074(9) 0.170(13) -0.060(9) -0.015(8) -0.026(7)
C18 0.057(6) 0.086(9) 0.104(8) -0.051(7) 0.006(6) -0.007(6)
C19 0.082(8) 0.081(8) 0.136(11) -0.070(9) -0.032(8) 0.021(7)
C20 0.097(8) 0.106(9) 0.107(9) -0.072(8) 0.002(7) -0.005(7)
C21 0.134(11) 0.110(10) 0.131(12) -0.062(10) -0.001(9) -0.035(8)
C22 0.164(13) 0.171(14) 0.112(11) -0.116(11) -0.010(10) -0.019(11)
C23 0.132(10) 0.112(10) 0.096(9) -0.069(8) -0.005(7) -0.019(8)
C24 0.099(8) 0.071(7) 0.091(9) -0.034(7) -0.001(7) -0.014(6)
C25 0.063(6) 0.060(6) 0.060(6) -0.004(5) -0.017(5) 0.005(5)
C26 0.068(7) 0.089(7) 0.076(7) -0.041(6) 0.002(5) -0.003(6)
C27 0.078(8) 0.088(8) 0.106(9) -0.040(6) -0.028(7) 0.033(7)
C28 0.088(8) 0.089(8) 0.138(11) -0.031(8) -0.059(8) 0.049(7)
C29 0.094(8) 0.098(8) 0.097(8) -0.045(7) -0.048(7) 0.036(7)
C30 0.089(7) 0.066(6) 0.067(6) -0.014(5) -0.041(6) 0.022(6)
C31 0.091(8) 0.043(6) 0.056(6) -0.002(5) -0.041(6) 0.016(6)
C32 0.071(7) 0.062(7) 0.044(5) -0.005(5) -0.015(5) 0.004(6)
C33 0.076(8) 0.049(7) 0.074(7) -0.014(5) 0.002(5) 0.004(6)
C34 0.105(9) 0.041(6) 0.071(7) -0.013(5) -0.002(6) 0.000(7)
C35 0.085(8) 0.078(8) 0.073(7) -0.036(6) -0.021(6) 0.019(7)
C36 0.060(6) 0.056(6) 0.053(6) -0.013(4) -0.010(5) 0.015(5)
C37 0.091(7) 0.039(6) 0.062(7) -0.001(5) -0.024(5) 0.006(5)
C38 0.065(6) 0.075(7) 0.048(6) -0.020(6) -0.020(5) 0.026(5)
C39 0.063(6) 0.072(7) 0.043(6) -0.019(6) -0.003(4) 0.016(5)
C40 0.074(7) 0.056(7) 0.059(7) 0.006(5) -0.009(5) 0.010(5)
C41 0.067(7) 0.067(7) 0.081(8) -0.026(6) -0.008(5) 0.015(5)
C42 0.070(6) 0.034(5) 0.059(6) 0.006(5) -0.017(5) 0.012(5)
C43 0.089(8) 0.058(6) 0.068(7) -0.023(5) -0.028(7) 0.017(6)
C44 0.072(7) 0.075(7) 0.080(7) -0.038(6) -0.028(6) 0.021(6)
C45 0.080(7) 0.089(7) 0.063(7) -0.012(6) -0.044(6) 0.023(6)
C46 0.104(9) 0.073(7) 0.058(7) -0.012(5) -0.045(7) 0.018(6)
C47 0.101(9) 0.067(7) 0.073(8) -0.018(6) -0.026(6) 0.003(6)
C48 0.067(7) 0.063(6) 0.075(7) -0.019(5) -0.027(6) 0.007(5)
C49 0.053(7) 0.096(8) 0.057(6) -0.028(6) 0.004(5) 0.000(7)
C50 0.048(6) 0.095(8) 0.053(6) -0.010(5) 0.001(5) -0.013(5)
C51 0.058(7) 0.131(10) 0.109(9) 0.022(8) -0.014(6) -0.016(8)
C52 0.095(7) 0.110(7) 0.099(7) 0.016(6) -0.013(6) -0.009(6)
C53 0.060(7) 0.128(10) 0.090(8) 0.042(7) -0.008(6) -0.034(7)
C54 0.049(6) 0.122(9) 0.059(7) -0.025(6) 0.002(5) 0.004(7)
C55 0.048(6) 0.097(9) 0.047(7) -0.005(7) -0.005(5) -0.002(5)
C56 0.064(6) 0.080(8) 0.039(6) 0.008(5) -0.009(5) 0.007(5)
C57 0.076(7) 0.101(8) 0.086(9) -0.031(8) -0.028(6) 0.035(6)
C58 0.132(10) 0.080(8) 0.057(7) -0.015(6) -0.038(6) 0.038(7)
C59 0.104(8) 0.102(9) 0.051(7) -0.016(6) -0.020(6) 0.041(7)
C60 0.061(6) 0.084(7) 0.049(6) -0.018(6) -0.009(5) 0.003(5)
C61 0.087(8) 0.085(7) 0.036(6) -0.010(5) -0.003(6) -0.004(6)
C62 0.049(6) 0.082(7) 0.053(6) -0.013(5) 0.012(5) -0.016(5)
C63 0.087(8) 0.078(7) 0.071(8) -0.032(6) -0.006(6) 0.010(6)
C64 0.113(9) 0.075(7) 0.047(7) -0.023(5) 0.002(7) 0.014(7)
C65 0.097(9) 0.074(7) 0.088(9) -0.036(6) 0.009(8) 0.008(6)
C66 0.065(7) 0.063(6) 0.066(7) -0.003(5) -0.010(5) 0.013(5)
C67 0.050(7) 0.090(8) 0.062(7) 0.010(6) -0.010(6) 0.000(7)
C68 0.062(8) 0.091(8) 0.082(8) -0.009(6) 0.004(6) -0.024(7)
C69 0.080(8) 0.142(11) 0.105(9) -0.054(8) 0.028(7) -0.070(8)
C70 0.053(7) 0.208(15) 0.131(11) -0.103(11) 0.041(7) -0.016(9)
C71 0.055(7) 0.146(11) 0.110(9) -0.068(8) 0.029(7) -0.035(7)
C72 0.073(7) 0.091(8) 0.052(6) -0.011(5) -0.015(6) 0.003(6)
C121 0.064(6) 0.035(5) 0.074(7) -0.001(5) -0.006(5) -0.001(5)
C122 0.073(7) 0.062(6) 0.046(6) -0.006(5) -0.009(5) 0.002(5)
C123 0.067(6) 0.083(7) 0.033(5) -0.015(5) -0.003(5) 0.020(6)
C124 0.108(9) 0.105(9) 0.095(9) 0.022(6) -0.063(7) -0.034(7)
C125 0.108(9) 0.105(9) 0.095(9) 0.022(6) -0.063(7) -0.034(7)
C127 0.108(9) 0.105(9) 0.095(9) 0.022(6) -0.063(7) -0.034(7)
C128 0.108(9) 0.105(9) 0.095(9) 0.022(6) -0.063(7) -0.034(7)
C126 0.096(8) 0.089(8) 0.087(8) 0.004(6) -0.036(7) -0.028(7)
C129 0.074(7) 0.050(5) 0.057(6) -0.024(5) 0.000(5) 0.016(5)
C130 0.046(6) 0.067(6) 0.064(6) -0.021(5) 0.001(5) 0.001(5)
C131 0.077(7) 0.053(6) 0.048(6) -0.001(5) 0.001(5) -0.021(5)
C132 0.073(6) 0.085(6) 0.082(6) -0.038(5) -0.019(5) -0.002(5)
C133 0.073(6) 0.085(6) 0.082(6) -0.038(5) -0.019(5) -0.002(5)
C135 0.073(6) 0.085(6) 0.082(6) -0.038(5) -0.019(5) -0.002(5)
C136 0.073(6) 0.085(6) 0.082(6) -0.038(5) -0.019(5) -0.002(5)
C134 0.071(7) 0.085(7) 0.101(8) -0.039(6) 0.001(6) -0.011(6)
C137 0.056(6) 0.085(7) 0.064(6) -0.042(5) -0.017(5) 0.019(6)
C138 0.063(7) 0.068(7) 0.074(7) -0.023(5) -0.003(5) 0.013(6)
C139 0.069(7) 0.062(7) 0.056(6) 0.000(5) -0.007(5) 0.010(6)
C142 0.082(8) 0.071(7) 0.154(10) -0.051(7) -0.050(7) 0.001(6)
C143 0.081(8) 0.073(7) 0.180(11) -0.050(8) -0.061(8) 0.007(6)
C144 0.081(8) 0.073(7) 0.180(11) -0.050(8) -0.061(8) 0.007(6)
C140 0.081(8) 0.073(7) 0.180(11) -0.050(8) -0.061(8) 0.007(6)
C141 0.081(8) 0.073(7) 0.180(11) -0.050(8) -0.061(8) 0.007(6)

loop_
_atom_type_symbol
_atom_type_description
_atom_type_scat_dispersion_real
_atom_type_scat_dispersion_imag
_atom_type_scat_source
C C 0.0033 0.0016 'International Tables Vol C Tables 4.2.6.8 and 6.1.1.4'
H H 0.0000 0.0000 'International Tables Vol C Tables 4.2.6.8 and 6.1.1.4'
N N 0.0061 0.0033 'International Tables Vol C Tables 4.2.6.8 and 6.1.1.4'
O O 0.0106 0.0060 'International Tables Vol C Tables 4.2.6.8 and 6.1.1.4'
S S 0.1246 0.1234 'International Tables Vol C Tables 4.2.6.8 and 6.1.1.4'
Ni Ni 0.3393 1.1124 'International Tables Vol C Tables 4.2.6.8 and 6.1.1.4'
Cl Cl 0.1484 0.1585 'International Tables Vol C Tables 4.2.6.8 and 6.1.1.4'

loop_
_geom_angle_atom_site_label_1
_geom_angle_atom_site_label_2
_geom_angle_atom_site_label_3
_geom_angle
_geom_angle_site_symmetry_1
_geom_angle_site_symmetry_3
O1 Ni1 N6 167.9(3) . 2_566
O1 Ni1 O4 99.0(3) . .
N6 Ni1 O4 92.8(3) 2_566 .
O1 Ni1 S18 100.8(2) . 2_566
N6 Ni1 S18 67.5(2) 2_566 2_566
O4 Ni1 S18 160.0(2) . 2_566
O1 Ni1 Cl1 79.7(2) . .
N6 Ni1 Cl1 101.6(2) 2_566 .
O4 Ni1 Cl1 95.0(2) . .
S18 Ni1 Cl1 86.20(13) 2_566 .
O1 Ni1 S4 81.8(2) . .
N6 Ni1 S4 97.7(2) 2_566 .
O4 Ni1 S4 81.91(19) . .
S18 Ni1 S4 103.33(13) 2_566 .
Cl1 Ni1 S4 160.51(11) . .
O2 Ni2 O1 93.9(3) . .
O2 Ni2 O13 176.0(3) . .
O1 Ni2 O13 90.0(2) . .
O2 Ni2 O15 86.1(2) . .
O1 Ni2 O15 178.6(2) . .
O13 Ni2 O15 89.98(14) . .
O2 Ni2 S1 82.8(2) . .
O1 Ni2 S1 82.93(19) . .
O13 Ni2 S1 97.40(13) . .
O15 Ni2 S1 98.47(13) . .
O2 Ni2 Cl1 77.4(2) . .
O1 Ni2 Cl1 77.5(2) . .
O13 Ni2 Cl1 103.85(14) . .
O15 Ni2 Cl1 101.08(14) . .
S1 Ni2 Cl1 150.95(9) . .
O2 Ni3 O18 170.9(3) . .
O2 Ni3 O3 97.0(3) . .
O18 Ni3 O3 92.1(3) . .
O2 Ni3 Cl1 80.1(2) . .
O18 Ni3 Cl1 98.8(3) . .
O3 Ni3 Cl1 95.9(2) . .
O2 Ni3 S2 80.6(2) . .
O18 Ni3 S2 100.7(3) . .
O3 Ni3 S2 83.0(2) . .
Cl1 Ni3 S2 160.45(10) . .
O6 Ni4 O16 169.6(3) . .
O6 Ni4 O5 97.1(2) . .
O16 Ni4 O5 93.1(2) . .
O6 Ni4 Cl2 79.8(2) . .
O16 Ni4 Cl2 101.8(2) . .
O5 Ni4 Cl2 92.77(19) . .
O6 Ni4 S5 80.77(19) . .
O16 Ni4 S5 98.8(2) . .
O5 Ni4 S5 82.13(19) . .
Cl2 Ni4 S5 159.09(9) . .
O6 Ni5 O7 93.5(3) . .
O6 Ni5 O19 177.8(2) . .
O7 Ni5 O19 87.1(2) . .
O6 Ni5 O17 88.99(19) . .
O7 Ni5 O17 177.5(2) . .
O19 Ni5 O17 90.37(14) . .
O6 Ni5 S6 82.68(18) . .
O7 Ni5 S6 83.23(18) . .
O19 Ni5 S6 99.52(13) . .
O17 Ni5 S6 97.48(12) . .
O6 Ni5 Cl2 78.28(19) . .
O7 Ni5 Cl2 77.87(19) . .
O19 Ni5 Cl2 99.78(14) . .
O17 Ni5 Cl2 102.30(12) . .
S6 Ni5 Cl2 152.13(9) . .
O7 Ni6 O8 96.9(3) . .
O7 Ni6 O22 171.1(3) . .
O8 Ni6 O22 91.7(3) . .
O7 Ni6 Cl2 79.44(19) . .
O8 Ni6 Cl2 93.3(2) . .
O22 Ni6 Cl2 102.2(2) . .
O7 Ni6 S7 80.64(18) . .
O8 Ni6 S7 82.39(19) . .
O22 Ni6 S7 98.6(2) . .
Cl2 Ni6 S7 158.95(9) . .
O10 Ni7 O20 170.6(3) . .
O10 Ni7 O9 95.6(3) . .
O20 Ni7 O9 93.8(3) . .
O10 Ni7 Cl3 79.7(2) . .
O20 Ni7 Cl3 99.7(2) . .
O9 Ni7 Cl3 94.7(2) . .
O10 Ni7 S9 81.7(2) . .
O20 Ni7 S9 99.5(2) . .
O9 Ni7 S9 81.87(19) . .
Cl3 Ni7 S9 160.73(10) . .
O10 Ni8 O11 95.0(3) . .
O10 Ni8 O23 178.4(2) . .
O11 Ni8 O23 86.5(3) . .
O10 Ni8 O21 88.1(2) . .
O11 Ni8 O21 176.8(3) . .
O23 Ni8 O21 90.45(14) . .
O10 Ni8 S10 82.81(19) . .
O11 Ni8 S10 82.8(2) . .
O23 Ni8 S10 98.05(15) . .
O21 Ni8 S10 98.26(12) . .
O10 Ni8 Cl3 77.0(2) . .
O11 Ni8 Cl3 78.0(2) . .
O23 Ni8 Cl3 102.70(16) . .
O21 Ni8 Cl3 102.16(12) . .
S10 Ni8 Cl3 150.58(9) . .
O11 Ni9 N1 168.5(3) . 2_566
O11 Ni9 O12 98.4(3) . .
N1 Ni9 O12 92.9(3) 2_566 .
O11 Ni9 S13 104.0(2) . 2_566
N1 Ni9 S13 65.0(2) 2_566 2_566
O12 Ni9 S13 157.3(2) . 2_566
O11 Ni9 Cl3 80.3(2) . .
N1 Ni9 Cl3 101.2(2) 2_566 .
O12 Ni9 Cl3 94.3(2) . .
S13 Ni9 Cl3 85.92(13) 2_566 .
O11 Ni9 S11 81.3(2) . .
N1 Ni9 S11 97.9(2) 2_566 .
O12 Ni9 S11 82.9(2) . .
S13 Ni9 S11 103.98(12) 2_566 .
Cl3 Ni9 S11 160.74(10) . .
C8 S1 C2 102.9(4) . .
C8 S1 Ni2 95.0(4) . .
C2 S1 Ni2 93.7(4) . .
C12 S2 C14 99.4(5) . .
C12 S2 Ni3 93.9(4) . .
C14 S2 Ni3 93.6(5) . .
C20 S3 C18 106.9(5) . .
C24 S4 C6 100.0(5) . .
C24 S4 Ni1 95.8(4) . .
C6 S4 Ni1 95.1(4) . .
C36 S5 C26 101.2(4) . .
C36 S5 Ni4 95.3(3) . .
C26 S5 Ni4 95.0(4) . .
C42 S6 C32 101.0(4) . .
C42 S6 Ni5 94.6(3) . .
C32 S6 Ni5 94.7(3) . .
C48 S7 C38 101.3(4) . .
C48 S7 Ni6 94.1(4) . .
C38 S7 Ni6 95.5(3) . .
C44 S8 C30 103.6(4) . .
C54 S9 C56 101.2(4) . .
C54 S9 Ni7 94.4(4) . .
C56 S9 Ni7 94.4(3) . .
C62 S10 C60 101.8(4) . .
C62 S10 Ni8 95.5(3) . .
C60 S10 Ni8 95.2(3) . .
C66 S11 C68 100.8(5) . .
C66 S11 Ni9 93.9(4) . .
C68 S11 Ni9 94.6(4) . .
C50 S12 C72 108.9(4) . .
C121 O13 Ni2 112.4(4) . .
C121 O13 Ni9 80.8(4) . 2_566
Ni2 O13 Ni9 145.91(18) . 2_566
C123 O15 Ni2 110.0(3) . .
C131 O17 Ni5 112.5(4) . .
C129 O19 Ni5 108.1(4) . .
C137 O21 Ni8 112.7(4) . .
C139 O23 Ni8 112.2(4) . .
C139 O23 Ni1 78.2(4) . 2_566
Ni8 O23 Ni1 150.8(2) . 2_566
Ni3 Cl1 Ni1 115.60(11) . .
Ni3 Cl1 Ni2 86.37(10) . .
Ni1 Cl1 Ni2 86.91(9) . .
Ni4 Cl2 Ni6 117.66(10) . .
Ni4 Cl2 Ni5 86.24(9) . .
Ni6 Cl2 Ni5 86.02(9) . .
Ni7 Cl3 Ni9 115.99(11) . .
Ni7 Cl3 Ni8 86.17(10) . .
Ni9 Cl3 Ni8 86.41(10) . .
C1 O1 Ni1 123.0(6) . .
C1 O1 Ni2 122.1(7) . .
Ni1 O1 Ni2 114.4(3) . .
C7 O2 Ni3 124.0(6) . .
C7 O2 Ni2 122.6(6) . .
Ni3 O2 Ni2 113.3(4) . .
C13 O3 Ni3 119.0(7) . .
C19 O4 Ni1 120.6(6) . .
C25 O5 Ni4 120.0(5) . .
C31 O6 Ni4 123.8(6) . .
C31 O6 Ni5 123.0(6) . .
Ni4 O6 Ni5 113.1(3) . .
C37 O7 Ni6 126.0(5) . .
C37 O7 Ni5 120.2(5) . .
Ni6 O7 Ni5 113.7(3) . .
C43 O8 Ni6 122.0(6) . .
C49 O9 Ni7 120.9(6) . .
C55 O10 Ni7 123.0(6) . .
C55 O10 Ni8 122.4(6) . .
Ni7 O10 Ni8 114.7(3) . .
C61 O11 Ni8 123.6(6) . .
C61 O11 Ni9 121.8(6) . .
Ni8 O11 Ni9 113.9(4) . .
C67 O12 Ni9 119.3(6) . .
C121 O14 C128 125.8(10) . .
C121 O14 Ni9 100.8(5) . 2_566
C124 O16 C123 124.3(11) . .
C124 O16 Ni4 134.6(10) . .
C123 O16 Ni4 101.0(6) . .
C131 O18 C132 120.0(10) . .
C131 O18 Ni3 104.1(6) . .
C132 O18 Ni3 132.3(9) . .
C136 O20 C129 120.9(10) . .
C136 O20 Ni7 135.2(10) . .
C129 O20 Ni7 102.4(5) . .
C137 O22 C144 124.4(9) . .
C137 O22 Ni6 102.3(5) . .
C144 O22 Ni6 132.6(8) . .
C140 O24 C139 124.8(14) . .
C139 O24 Ni1 99.6(6) . 2_566
O1 C1 C2 121.7(10) . .
O1 C1 C6 121.4(10) . .
C2 C1 C6 116.9(9) . .
C1 C2 C3 120.8(10) . .
C1 C2 S1 119.4(8) . .
C3 C2 S1 119.8(9) . .
C4 C3 C2 121.9(11) . .
C4 C3 H3 119.1 . .
C2 C3 H3 119.1 . .
C5 C4 C3 117.8(10) . .
C5 C4 C73 121.8(12) . .
C3 C4 C73 120.4(12) . .
C4 C5 C6 121.9(11) . .
C4 C5 H5 119.1 . .
C6 C5 H5 119.1 . .
C5 C6 C1 120.7(10) . .
C5 C6 S4 122.2(9) . .
C1 C6 S4 117.0(8) . .
O2 C7 C12 121.1(10) . .
O2 C7 C8 121.3(9) . .
C12 C7 C8 117.5(10) . .
C9 C8 C7 120.3(9) . .
C9 C8 S1 122.1(8) . .
C7 C8 S1 117.6(8) . .
C8 C9 C10 122.1(10) . .
C8 C9 H9 118.9 . .
C10 C9 H9 118.9 . .
C9 C10 C11 117.6(10) . .
C9 C10 C74 120.4(11) . .
C11 C10 C74 121.9(12) . .
C12 C11 C10 121.6(10) . .
C12 C11 H11 119.2 . .
C10 C11 H11 119.2 . .
C7 C12 C11 120.6(10) . .
C7 C12 S2 119.4(9) . .
C11 C12 S2 119.9(9) . .
C18 C13 C14 118.2(11) . .
C18 C13 O3 120.9(13) . .
C14 C13 O3 121.0(11) . .
C13 C14 C15 120.0(12) . .
C13 C14 S2 122.0(9) . .
C15 C14 S2 117.8(11) . .
C16 C15 C14 123.0(13) . .
C16 C15 H15 118.5 . .
C14 C15 H15 118.5 . .
C15 C16 C17 116.1(11) . .
C15 C16 C75 121.3(15) . .
C17 C16 C75 122.3(13) . .
C18 C17 C16 121.6(11) . .
C18 C17 H17 119.2 . .
C16 C17 H17 119.2 . .
C13 C18 C17 121.1(11) . .
C13 C18 S3 120.2(10) . .
C17 C18 S3 117.9(9) . .
O4 C19 C24 121.7(10) . .
O4 C19 C20 118.7(11) . .
C24 C19 C20 119.6(10) . .
C21 C20 C19 116.5(10) . .
C21 C20 S3 118.9(9) . .
C19 C20 S3 124.2(9) . .
C20 C21 C22 122.9(11) . .
C20 C21 H21 118.5 . .
C22 C21 H21 118.5 . .
C23 C22 C21 119.4(10) . .
C23 C22 C76 113.8(15) . .
C21 C22 C76 126.6(15) . .
C22 C23 C24 120.3(11) . .
C22 C23 H23 119.9 . .
C24 C23 H23 119.9 . .
C23 C24 C19 121.3(10) . .
C23 C24 S4 120.5(9) . .
C19 C24 S4 118.2(9) . .
O5 C25 C30 119.1(9) . .
O5 C25 C26 121.7(9) . .
C30 C25 C26 119.2(9) . .
C27 C26 C25 119.8(9) . .
C27 C26 S5 120.9(8) . .
C25 C26 S5 119.4(8) . .
C28 C27 C26 122.0(10) . .
C28 C27 H27 119.0 . .
C26 C27 H27 119.0 . .
C27 C28 C29 117.8(9) . .
C27 C28 C77 119.4(12) . .
C29 C28 C77 122.7(11) . .
C30 C29 C28 120.6(9) . .
C30 C29 H29 119.7 . .
C28 C29 H29 119.7 . .
C25 C30 C29 120.4(9) . .
C25 C30 S8 122.8(8) . .
C29 C30 S8 116.3(7) . .
O6 C31 C36 121.6(9) . .
O6 C31 C32 120.7(9) . .
C36 C31 C32 117.7(8) . .
C33 C32 C31 121.6(9) . .
C33 C32 S6 119.7(8) . .
C31 C32 S6 118.7(7) . .
C32 C33 C34 120.9(9) . .
C32 C33 H33 119.6 . .
C34 C33 H33 119.6 . .
C35 C34 C33 117.8(8) . .
C35 C34 C78 121.7(12) . .
C33 C34 C78 120.6(11) . .
C34 C35 C36 123.3(9) . .
C34 C35 H35 118.4 . .
C36 C35 H35 118.4 . .
C35 C36 C31 118.8(8) . .
C35 C36 S5 123.4(8) . .
C31 C36 S5 117.8(7) . .
O7 C37 C42 121.7(8) . .
O7 C37 C38 119.0(8) . .
C42 C37 C38 119.3(8) . .
C39 C38 C37 119.0(8) . .
C39 C38 S7 122.4(7) . .
C37 C38 S7 118.5(7) . .
C40 C39 C38 123.2(8) . .
C40 C39 H39 118.4 . .
C38 C39 H39 118.4 . .
C39 C40 C41 117.9(8) . .
C39 C40 C79 123.2(10) . .
C41 C40 C79 118.8(10) . .
C42 C41 C40 121.5(9) . .
C42 C41 H41 119.2 . .
C40 C41 H41 119.2 . .
C37 C42 C41 119.0(8) . .
C37 C42 S6 119.6(6) . .
C41 C42 S6 121.4(8) . .
O8 C43 C48 120.3(9) . .
O8 C43 C44 121.2(9) . .
C48 C43 C44 118.5(9) . .
C45 C44 C43 119.9(9) . .
C45 C44 S8 119.1(8) . .
C43 C44 S8 121.0(8) . .
C46 C45 C44 121.3(9) . .
C46 C45 H45 119.4 . .
C44 C45 H45 119.4 . .
C45 C46 C47 118.0(8) . .
C45 C46 C80 121.8(11) . .
C47 C46 C80 120.0(12) . .
C48 C47 C46 121.2(9) . .
C48 C47 H47 119.4 . .
C46 C47 H47 119.4 . .
C47 C48 C43 120.7(9) . .
C47 C48 S7 119.3(8) . .
C43 C48 S7 120.1(8) . .
O9 C49 C50 120.7(9) . .
O9 C49 C54 119.0(9) . .
C50 C49 C54 120.3(9) . .
C49 C50 C51 119.6(9) . .
C49 C50 S12 123.9(8) . .
C51 C50 S12 116.2(7) . .
C50 C51 C52 120.3(9) . .
C50 C51 H51 119.9 . .
C52 C51 H51 119.8 . .
C53 C52 C51 117.2(10) . .
C53 C52 C81 122.6(13) . .
C51 C52 C81 119.6(12) . .
C54 C53 C52 121.2(10) . .
C54 C53 H53 119.4 . .
C52 C53 H53 119.4 . .
C53 C54 C49 120.6(9) . .
C53 C54 S9 118.7(9) . .
C49 C54 S9 120.7(8) . .
O10 C55 C56 121.2(9) . .
O10 C55 C60 121.1(10) . .
C56 C55 C60 117.7(9) . .
C57 C56 C55 119.9(10) . .
C57 C56 S9 121.5(9) . .
C55 C56 S9 118.6(7) . .
C56 C57 C58 124.8(11) . .
C56 C57 H57 117.6 . .
C58 C57 H57 117.6 . .
C57 C58 C59 113.7(9) . .
C57 C58 C82 127.2(12) . .
C59 C58 C82 118.9(11) . .
C60 C59 C58 124.5(10) . .
C60 C59 H59 117.7 . .
C58 C59 H59 117.7 . .
C59 C60 C55 119.2(9) . .
C59 C60 S10 122.7(8) . .
C55 C60 S10 118.1(8) . .
O11 C61 C66 121.1(10) . .
O11 C61 C62 120.0(10) . .
C66 C61 C62 118.9(9) . .
C63 C62 C61 120.3(9) . .
C63 C62 S10 121.6(8) . .
C61 C62 S10 118.1(8) . .
C64 C63 C62 121.8(10) . .
C64 C63 H63 119.1 . .
C62 C63 H63 119.1 . .
C63 C64 C65 118.8(9) . .
C63 C64 C83 119.2(11) . .
C65 C64 C83 121.9(11) . .
C66 C65 C64 119.6(10) . .
C66 C65 H65 120.2 . .
C64 C65 H65 120.2 . .
C61 C66 C65 120.5(9) . .
C61 C66 S11 119.7(8) . .
C65 C66 S11 119.8(9) . .
O12 C67 C68 123.7(10) . .
O12 C67 C72 121.4(11) . .
C68 C67 C72 114.8(9) . .
C69 C68 C67 125.7(10) . .
C69 C68 S11 117.4(10) . .
C67 C68 S11 116.9(9) . .
C68 C69 C70 118.4(11) . .
C68 C69 H69 120.8 . .
C70 C69 H69 120.8 . .
C71 C70 C69 117.7(10) . .
C71 C70 C84 123.7(13) . .
C69 C70 C84 117.6(13) . .
C72 C71 C70 123.3(10) . .
C72 C71 H71 118.3 . .
C70 C71 H71 118.3 . .
C71 C72 C67 120.0(10) . .
C71 C72 S12 118.8(9) . .
C67 C72 S12 120.7(9) . .
C85 C73 C87 107.9(13) . .
C85 C73 C86 113.3(13) . .
C87 C73 C86 107.0(12) . .
C85 C73 C4 109.9(11) . .
C87 C73 C4 105.8(11) . .
C86 C73 C4 112.6(12) . .
C88 C74 C89 106.8(13) . .
C88 C74 C90 110.1(12) . .
C89 C74 C90 106.0(12) . .
C88 C74 C10 112.0(11) . .
C89 C74 C10 108.0(12) . .
C90 C74 C10 113.6(11) . .
C91 C75 C16 117.1(12) . .
C91 C75 C92 113.5(11) . .
C16 C75 C92 105.7(10) . .
C91 C75 C93 102.3(11) . .
C16 C75 C93 111.9(12) . .
C92 C75 C93 106.0(11) . .
C94 C76 C96 108.2(9) . .
C94 C76 C95 107.5(9) . .
C96 C76 C95 106.7(8) . .
C94 C76 C22 100.9(17) . .
C96 C76 C22 127.4(19) . .
C95 C76 C22 104.9(18) . .
C99 C77 C98 108.5(9) . .
C99 C77 C97 109.0(9) . .
C98 C77 C97 107.8(9) . .
C99 C77 C28 113.5(13) . .
C98 C77 C28 113.0(13) . .
C97 C77 C28 104.7(13) . .
C100 C78 C34 113.6(14) . .
C100 C78 C102 105.6(14) . .
C34 C78 C102 107.5(13) . .
C100 C78 C101 108.0(15) . .
C34 C78 C101 114.9(13) . .
C102 C78 C101 106.6(14) . .
C104 C79 C103 107.7(11) . .
C104 C79 C40 112.5(11) . .
C103 C79 C40 111.1(11) . .
C104 C79 C105 109.4(12) . .
C103 C79 C105 105.1(11) . .
C40 C79 C105 110.7(11) . .
C107 C80 C46 116.2(15) . .
C107 C80 C108 103.8(15) . .
C46 C80 C108 111.1(13) . .
C107 C80 C106 111.2(15) . .
C46 C80 C106 110.5(14) . .
C108 C80 C106 103.0(13) . .
C110 C81 C109 107.5(8) . .
C110 C81 C111 107.7(9) . .
C109 C81 C111 115.6(18) . .
C110 C81 C52 107.4(16) . .
C109 C81 C52 115.4(14) . .
C111 C81 C52 102.7(13) . .
C114 C82 C112 113.0(13) . .
C114 C82 C113 107.1(13) . .
C112 C82 C113 109.8(13) . .
C114 C82 C58 113.0(13) . .
C112 C82 C58 107.1(12) . .
C113 C82 C58 106.6(12) . .
C116 C83 C64 110.1(12) . .
C116 C83 C117 104.8(13) . .
C64 C83 C117 115.2(12) . .
C116 C83 C115 99.8(13) . .
C64 C83 C115 112.3(12) . .
C117 C83 C115 113.1(13) . .
C118 C84 C120 110.4(9) . .
C118 C84 C119 105.9(18) . .
C120 C84 C119 107(2) . .
C118 C84 C70 94.2(16) . .
C120 C84 C70 116.0(18) . .
C119 C84 C70 121.8(16) . .
C73 C85 H85A 109.5 . .
C73 C85 H85B 109.5 . .
H85A C85 H85B 109.5 . .
C73 C85 H85C 109.5 . .
H85A C85 H85C 109.5 . .
H85B C85 H85C 109.5 . .
C73 C86 H86A 109.5 . .
C73 C86 H86B 109.5 . .
H86A C86 H86B 109.5 . .
C73 C86 H86C 109.5 . .
H86A C86 H86C 109.5 . .
H86B C86 H86C 109.5 . .
C73 C87 H87A 109.5 . .
C73 C87 H87B 109.5 . .
H87A C87 H87B 109.5 . .
C73 C87 H87C 109.5 . .
H87A C87 H87C 109.5 . .
H87B C87 H87C 109.5 . .
C74 C88 H88A 109.5 . .
C74 C88 H88B 109.5 . .
H88A C88 H88B 109.5 . .
C74 C88 H88C 109.5 . .
H88A C88 H88C 109.5 . .
H88B C88 H88C 109.5 . .
C74 C89 H89A 109.5 . .
C74 C89 H89B 109.5 . .
H89A C89 H89B 109.5 . .
C74 C89 H89C 109.5 . .
H89A C89 H89C 109.5 . .
H89B C89 H89C 109.5 . .
C74 C90 H90A 109.5 . .
C74 C90 H90B 109.5 . .
H90A C90 H90B 109.5 . .
C74 C90 H90C 109.5 . .
H90A C90 H90C 109.5 . .
H90B C90 H90C 109.5 . .
C75 C91 H91A 109.5 . .
C75 C91 H91B 109.5 . .
H91A C91 H91B 109.5 . .
C75 C91 H91C 109.5 . .
H91A C91 H91C 109.5 . .
H91B C91 H91C 109.5 . .
C75 C92 H92A 109.5 . .
C75 C92 H92B 109.5 . .
H92A C92 H92B 109.5 . .
C75 C92 H92C 109.5 . .
H92A C92 H92C 109.5 . .
H92B C92 H92C 109.5 . .
C75 C93 H93A 109.5 . .
C75 C93 H93B 109.5 . .
H93A C93 H93B 109.5 . .
C75 C93 H93C 109.5 . .
H93A C93 H93C 109.5 . .
H93B C93 H93C 109.5 . .
C76 C94 H94A 109.5 . .
C76 C94 H94B 109.5 . .
H94A C94 H94B 109.5 . .
C76 C94 H94C 109.5 . .
H94A C94 H94C 109.5 . .
H94B C94 H94C 109.5 . .
C76 C95 H95A 109.5 . .
C76 C95 H95B 109.5 . .
H95A C95 H95B 109.5 . .
C76 C95 H95C 109.5 . .
H95A C95 H95C 109.5 . .
H95B C95 H95C 109.5 . .
C76 C96 H96A 109.5 . .
C76 C96 H96B 109.5 . .
H96A C96 H96B 109.5 . .
C76 C96 H96C 109.5 . .
H96A C96 H96C 109.5 . .
H96B C96 H96C 109.5 . .
C77 C97 H97A 109.5 . .
C77 C97 H97B 109.5 . .
H97A C97 H97B 109.5 . .
C77 C97 H97C 109.5 . .
H97A C97 H97C 109.5 . .
H97B C97 H97C 109.5 . .
C77 C98 H98A 109.5 . .
C77 C98 H98B 109.5 . .
H98A C98 H98B 109.5 . .
C77 C98 H98C 109.5 . .
H98A C98 H98C 109.5 . .
H98B C98 H98C 109.5 . .
C77 C99 H99A 109.5 . .
C77 C99 H99B 109.5 . .
H99A C99 H99B 109.5 . .
C77 C99 H99C 109.5 . .
H99A C99 H99C 109.5 . .
H99B C99 H99C 109.5 . .
C78 C100 H10A 109.5 . .
C78 C100 H10B 109.5 . .
H10A C100 H10B 109.5 . .
C78 C100 H10C 109.5 . .
H10A C100 H10C 109.5 . .
H10B C100 H10C 109.5 . .
C78 C101 H1D 109.5 . .
C78 C101 H1E 109.5 . .
H1D C101 H1E 109.5 . .
C78 C101 H1F 109.5 . .
H1D C101 H1F 109.5 . .
H1E C101 H1F 109.5 . .
C78 C102 H2G 109.5 . .
C78 C102 H2H 109.5 . .
H2G C102 H2H 109.5 . .
C78 C102 H2I 109.5 . .
H2G C102 H2I 109.5 . .
H2H C102 H2I 109.5 . .
C79 C103 H3J 109.5 . .
C79 C103 H3K 109.5 . .
H3J C103 H3K 109.5 . .
C79 C103 H3L 109.5 . .
H3J C103 H3L 109.5 . .
H3K C103 H3L 109.5 . .
C79 C104 H4M 109.5 . .
C79 C104 H4N 109.5 . .
H4M C104 H4N 109.5 . .
C79 C104 H4O 109.5 . .
H4M C104 H4O 109.5 . .
H4N C104 H4O 109.5 . .
C79 C105 H5P 109.5 . .
C79 C105 H5Q 109.5 . .
H5P C105 H5Q 109.5 . .
C79 C105 H5R 109.5 . .
H5P C105 H5R 109.5 . .
H5Q C105 H5R 109.5 . .
C80 C106 H6S 109.5 . .
C80 C106 H6T 109.5 . .
H6S C106 H6T 109.5 . .
C80 C106 H6U 109.5 . .
H6S C106 H6U 109.5 . .
H6T C106 H6U 109.5 . .
C80 C107 H7V 109.5 . .
C80 C107 H7W 109.5 . .
H7V C107 H7W 109.5 . .
C80 C107 H7$ 109.5 . .
H7V C107 H7$ 109.5 . .
H7W C107 H7$ 109.5 . .
C80 C108 H8C 109.5 . .
C80 C108 H8A 109.5 . .
H8C C108 H8A 109.5 . .
C80 C108 H8B 109.5 . .
H8C C108 H8B 109.5 . .
H8A C108 H8B 109.5 . .
C81 C109 H1A 109.5 . .
C81 C109 H1B 109.5 . .
H1A C109 H1B 109.5 . .
C81 C109 H1C 109.5 . .
H1A C109 H1C 109.5 . .
H1B C109 H1C 109.5 . .
C81 C110 H11A 109.5 . .
C81 C110 H11B 109.5 . .
H11A C110 H11B 109.5 . .
C81 C110 H11C 109.5 . .
H11A C110 H11C 109.5 . .
H11B C110 H11C 109.5 . .
C81 C111 H12D 109.5 . .
C81 C111 H12E 109.5 . .
H12D C111 H12E 109.5 . .
C81 C111 H12F 109.5 . .
H12D C111 H12F 109.5 . .
H12E C111 H12F 109.5 . .
C82 C112 H13G 109.5 . .
C82 C112 H13H 109.5 . .
H13G C112 H13H 109.5 . .
C82 C112 H13I 109.5 . .
H13G C112 H13I 109.5 . .
H13H C112 H13I 109.5 . .
C82 C113 H14J 109.5 . .
C82 C113 H14K 109.5 . .
H14J C113 H14K 109.5 . .
C82 C113 H14L 109.5 . .
H14J C113 H14L 109.5 . .
H14K C113 H14L 109.5 . .
C82 C114 H15M 109.5 . .
C82 C114 H15N 109.5 . .
H15M C114 H15N 109.5 . .
C82 C114 H15O 109.5 . .
H15M C114 H15O 109.5 . .
H15N C114 H15O 109.5 . .
C83 C115 H16P 109.5 . .
C83 C115 H16Q 109.5 . .
H16P C115 H16Q 109.5 . .
C83 C115 H16R 109.5 . .
H16P C115 H16R 109.5 . .
H16Q C115 H16R 109.5 . .
C83 C116 H17S 109.5 . .
C83 C116 H17T 109.5 . .
H17S C116 H17T 109.5 . .
C83 C116 H17U 109.5 . .
H17S C116 H17U 109.5 . .
H17T C116 H17U 109.5 . .
C83 C117 H18V 109.5 . .
C83 C117 H18W 109.5 . .
H18V C117 H18W 109.5 . .
C83 C117 H18$ 109.5 . .
H18V C117 H18$ 109.5 . .
H18W C117 H18$ 109.5 . .
C84 C118 H7A 109.5 . .
C84 C118 H7B 109.5 . .
H7A C118 H7B 109.5 . .
C84 C118 H7C 109.5 . .
H7A C118 H7C 109.5 . .
H7B C118 H7C 109.5 . .
C84 C119 H43A 109.5 . .
C84 C119 H43B 109.5 . .
H43A C119 H43B 109.5 . .
C84 C119 H43C 109.5 . .
H43A C119 H43C 109.5 . .
H43B C119 H43C 109.5 . .
C84 C120 H49A 109.5 . .
C84 C120 H49B 109.5 . .
H49A C120 H49B 109.5 . .
C84 C120 H49C 109.5 . .
H49A C120 H49C 109.5 . .
H49B C120 H49C 109.5 . .
O14 C121 C122 119.0(8) . .
O14 C121 O13 113.3(7) . .
C122 C121 O13 127.4(7) . .
C126 C122 C121 119.5(8) . .
C126 C122 C123 117.3(8) . .
C121 C122 C123 123.1(9) . .
O16 C123 C122 116.2(8) . .
O16 C123 O15 114.7(7) . .
C122 C123 O15 128.8(7) . .
O16 C124 C125 118.6(17) . .
C126 C125 C124 123.3(18) . .
C126 C125 H125 118.3 . .
C124 C125 H125 118.3 . .
C126 C127 C128 119.0(17) . .
C126 C127 H127 120.5 . .
C128 C127 H127 120.5 . .
O14 C128 C127 113.5(16) . .
C125 C126 C122 119.8(12) . .
C122 C126 C127 119.0(11) . .
O20 C129 C130 118.9(8) . .
O20 C129 O19 112.2(6) . .
C130 C129 O19 128.1(7) . .
C129 C130 C131 125.5(9) . .
C129 C130 C134 118.9(8) . .
C131 C130 C134 115.4(8) . .
O18 C131 C130 121.7(8) . .
O18 C131 O17 111.7(7) . .
C130 C131 O17 126.4(8) . .
C133 C132 O18 119.4(15) . .
C132 C133 C134 115.3(16) . .
C132 C133 H133 122.4 . .
C134 C133 H133 122.4 . .
C134 C135 C136 121.9(18) . .
C134 C135 H135 119.1 . .
C136 C135 H135 119.1 . .
O20 C136 C135 120.4(17) . .
C135 C134 C130 117.2(12) . .
C133 C134 C130 124.1(11) . .
O22 C137 C138 119.7(8) . .
O22 C137 O21 114.0(7) . .
C138 C137 O21 126.3(8) . .
C142 C138 C137 116.2(9) . .
C142 C138 C139 118.6(9) . .
C137 C138 C139 125.2(9) . .
O24 C139 C138 118.8(9) . .
O24 C139 O23 114.6(7) . .
C138 C139 O23 126.5(8) . .
C141 C142 C138 113.6(14) . .
C143 C142 C138 124.4(11) . .
C142 C143 C144 116.4(14) . .
C142 C143 H143 121.8 . .
C144 C143 H143 121.8 . .
O22 C144 C143 117.6(14) . .
O24 C140 C141 116(2) . .
C142 C141 C140 126(2) . .
C142 C141 H141 116.9 . .
C140 C141 H141 116.9 . .

loop_
_geom_bond_atom_site_label_1
_geom_bond_atom_site_label_2
_geom_bond_distance
_geom_bond_site_symmetry_2
Ni1 O1 1.997(6) .
Ni1 N6 2.022(7) 2_566
Ni1 O4 2.033(5) .
Ni1 S18 2.383(4) 2_566
Ni1 Cl1 2.404(3) .
Ni1 S4 2.460(3) .
Ni2 O2 2.002(7) .
Ni2 O1 2.006(7) .
Ni2 O13 2.150(4) .
Ni2 O15 2.186(3) .
Ni2 S1 2.452(3) .
Ni2 Cl1 2.486(3) .
Ni3 O2 1.988(7) .
Ni3 O18 2.010(7) .
Ni3 O3 2.037(6) .
Ni3 Cl1 2.383(3) .
Ni3 S2 2.491(3) .
Ni4 O6 1.993(6) .
Ni4 O16 2.019(7) .
Ni4 O5 2.047(5) .
Ni4 Cl2 2.411(3) .
Ni4 S5 2.495(3) .
Ni5 O6 2.001(6) .
Ni5 O7 2.015(6) .
Ni5 O19 2.160(4) .
Ni5 O17 2.197(3) .
Ni5 S6 2.453(2) .
Ni5 Cl2 2.465(3) .
Ni6 O7 1.975(6) .
Ni6 O8 1.999(6) .
Ni6 O22 2.019(6) .
Ni6 Cl2 2.431(3) .
Ni6 S7 2.489(3) .
Ni7 O10 1.981(6) .
Ni7 O20 2.010(6) .
Ni7 O9 2.041(5) .
Ni7 Cl3 2.397(3) .
Ni7 S9 2.473(3) .
Ni8 O10 1.993(6) .
Ni8 O11 1.996(6) .
Ni8 O23 2.138(4) .
Ni8 O21 2.193(3) .
Ni8 S10 2.444(3) .
Ni8 Cl3 2.499(3) .
Ni9 O11 2.005(6) .
Ni9 N1 2.032(6) 2_566
Ni9 O12 2.039(6) .
Ni9 S13 2.363(4) 2_566
Ni9 Cl3 2.398(3) .
Ni9 S11 2.473(3) .
S1 C8 1.775(10) .
S1 C2 1.795(10) .
S2 C12 1.764(10) .
S2 C14 1.769(13) .
S3 C20 1.747(11) .
S3 C18 1.862(11) .
S4 C24 1.780(10) .
S4 C6 1.788(10) .
S5 C36 1.762(9) .
S5 C26 1.768(10) .
S6 C42 1.765(9) .
S6 C32 1.790(9) .
S7 C48 1.771(9) .
S7 C38 1.782(9) .
S8 C44 1.751(10) .
S8 C30 1.774(9) .
S9 C54 1.770(9) .
S9 C56 1.787(10) .
S10 C62 1.782(9) .
S10 C60 1.790(9) .
S11 C66 1.768(10) .
S11 C68 1.816(10) .
S12 C50 1.762(9) .
S12 C72 1.774(10) .
O13 C121 1.543(10) .
O15 C123 1.575(10) .
O17 C131 1.562(9) .
O19 C129 1.660(10) .
O21 C137 1.552(9) .
O23 C139 1.609(10) .
O1 C1 1.299(10) .
O2 C7 1.285(11) .
O3 C13 1.382(12) .
O4 C19 1.352(11) .
O5 C25 1.353(10) .
O6 C31 1.307(9) .
O7 C37 1.333(9) .
O8 C43 1.346(10) .
O9 C49 1.359(10) .
O10 C55 1.331(10) .
O11 C61 1.313(10) .
O12 C67 1.336(11) .
O14 C121 1.297(9) .
O14 C128 1.40(2) .
O16 C124 1.31(2) .
O16 C123 1.341(9) .
O18 C131 1.301(10) .
O18 C132 1.506(19) .
O20 C136 1.282(19) .
O20 C129 1.330(10) .
O22 C137 1.291(10) .
O22 C144 1.392(17) .
O24 C140 1.24(3) .
O24 C139 1.313(10) .
C1 C2 1.370(12) .
C1 C6 1.409(12) .
C2 C3 1.372(12) .
C3 C4 1.367(14) .
C3 H3 0.9300 .
C4 C5 1.356(14) .
C4 C73 1.604(16) .
C5 C6 1.358(12) .
C5 H5 0.9300 .
C7 C12 1.360(13) .
C7 C8 1.438(13) .
C8 C9 1.353(12) .
C9 C10 1.365(13) .
C9 H9 0.9300 .
C10 C11 1.394(14) .
C10 C74 1.570(15) .
C11 C12 1.381(14) .
C11 H11 0.9300 .
C13 C18 1.347(13) .
C13 C14 1.354(15) .
C14 C15 1.404(14) .
C15 C16 1.323(15) .
C15 H15 0.9300 .
C16 C17 1.385(15) .
C16 C75 1.496(16) .
C17 C18 1.381(14) .
C17 H17 0.9300 .
C19 C24 1.381(13) .
C19 C20 1.433(13) .
C20 C21 1.376(15) .
C21 C22 1.382(16) .
C21 H21 0.9300 .
C22 C23 1.362(15) .
C22 C76 1.560(9) .
C23 C24 1.364(13) .
C23 H23 0.9300 .
C25 C30 1.376(11) .
C25 C26 1.400(12) .
C26 C27 1.380(12) .
C27 C28 1.364(14) .
C27 H27 0.9300 .
C28 C29 1.415(14) .
C28 C77 1.572(17) .
C29 C30 1.381(12) .
C29 H29 0.9300 .
C31 C36 1.392(11) .
C31 C32 1.401(12) .
C32 C33 1.358(11) .
C33 C34 1.379(12) .
C33 H33 0.9300 .
C34 C35 1.358(12) .
C34 C78 1.524(18) .
C35 C36 1.382(11) .
C35 H35 0.9300 .
C37 C42 1.384(11) .
C37 C38 1.391(11) .
C38 C39 1.389(11) .
C39 C40 1.316(11) .
C39 H39 0.9300 .
C40 C41 1.401(12) .
C40 C79 1.545(15) .
C41 C42 1.385(11) .
C41 H41 0.9300 .
C43 C48 1.391(12) .
C43 C44 1.405(12) .
C44 C45 1.402(12) .
C45 C46 1.372(12) .
C45 H45 0.9300 .
C46 C47 1.414(13) .
C46 C80 1.498(18) .
C47 C48 1.374(12) .
C47 H47 0.9300 .
C49 C50 1.372(11) .
C49 C54 1.394(12) .
C50 C51 1.382(12) .
C51 C52 1.437(14) .
C51 H51 0.9300 .
C52 C53 1.390(14) .
C52 C81 1.555(9) .
C53 C54 1.362(13) .
C53 H53 0.9300 .
C55 C56 1.362(12) .
C55 C60 1.392(12) .
C56 C57 1.353(12) .
C57 C58 1.360(13) .
C57 H57 0.9300 .
C58 C59 1.368(13) .
C58 C82 1.572(17) .
C59 C60 1.355(12) .
C59 H59 0.9300 .
C61 C66 1.357(12) .
C61 C62 1.427(12) .
C62 C63 1.363(12) .
C63 C64 1.359(13) .
C63 H63 0.9300 .
C64 C65 1.420(14) .
C64 C83 1.499(15) .
C65 C66 1.409(13) .
C65 H65 0.9300 .
C67 C68 1.398(13) .
C67 C72 1.434(13) .
C68 C69 1.338(14) .
C69 C70 1.413(15) .
C69 H69 0.9300 .
C70 C71 1.386(15) .
C70 C84 1.55(2) .
C71 C72 1.349(12) .
C71 H71 0.9300 .
C73 C85 1.488(17) .
C73 C87 1.529(18) .
C73 C86 1.550(18) .
C74 C88 1.488(16) .
C74 C89 1.528(19) .
C74 C90 1.534(16) .
C75 C91 1.478(16) .
C75 C92 1.559(15) .
C75 C93 1.587(17) .
C76 C94 1.534(10) .
C76 C96 1.541(9) .
C76 C95 1.553(10) .
C77 C99 1.524(9) .
C77 C98 1.534(9) .
C77 C97 1.543(9) .
C78 C100 1.461(19) .
C78 C102 1.545(19) .
C78 C101 1.607(19) .
C79 C104 1.479(16) .
C79 C103 1.518(16) .
C79 C105 1.583(16) .
C80 C107 1.454(19) .
C80 C108 1.536(18) .
C80 C106 1.558(19) .
C81 C110 1.542(9) .
C81 C109 1.549(9) .
C81 C111 1.549(9) .
C82 C114 1.481(17) .
C82 C112 1.550(18) .
C82 C113 1.556(18) .
C83 C116 1.492(19) .
C83 C117 1.516(17) .
C83 C115 1.579(19) .
C84 C118 1.513(9) .
C84 C120 1.534(10) .
C84 C119 1.535(10) .
C85 H85A 0.9600 .
C85 H85B 0.9600 .
C85 H85C 0.9600 .
C86 H86A 0.9600 .
C86 H86B 0.9600 .
C86 H86C 0.9600 .
C87 H87A 0.9600 .
C87 H87B 0.9600 .
C87 H87C 0.9600 .
C88 H88A 0.9600 .
C88 H88B 0.9600 .
C88 H88C 0.9600 .
C89 H89A 0.9600 .
C89 H89B 0.9600 .
C89 H89C 0.9600 .
C90 H90A 0.9600 .
C90 H90B 0.9600 .
C90 H90C 0.9600 .
C91 H91A 0.9600 .
C91 H91B 0.9600 .
C91 H91C 0.9600 .
C92 H92A 0.9600 .
C92 H92B 0.9600 .
C92 H92C 0.9600 .
C93 H93A 0.9600 .
C93 H93B 0.9600 .
C93 H93C 0.9600 .
C94 H94A 0.9600 .
C94 H94B 0.9600 .
C94 H94C 0.9600 .
C95 H95A 0.9600 .
C95 H95B 0.9600 .
C95 H95C 0.9600 .
C96 H96A 0.9600 .
C96 H96B 0.9600 .
C96 H96C 0.9600 .
C97 H97A 0.9600 .
C97 H97B 0.9600 .
C97 H97C 0.9600 .
C98 H98A 0.9600 .
C98 H98B 0.9600 .
C98 H98C 0.9600 .
C99 H99A 0.9600 .
C99 H99B 0.9600 .
C99 H99C 0.9600 .
C100 H10A 0.9600 .
C100 H10B 0.9600 .
C100 H10C 0.9600 .
C101 H1D 0.9600 .
C101 H1E 0.9600 .
C101 H1F 0.9600 .
C102 H2G 0.9600 .
C102 H2H 0.9600 .
C102 H2I 0.9600 .
C103 H3J 0.9600 .
C103 H3K 0.9600 .
C103 H3L 0.9600 .
C104 H4M 0.9600 .
C104 H4N 0.9600 .
C104 H4O 0.9600 .
C105 H5P 0.9600 .
C105 H5Q 0.9600 .
C105 H5R 0.9600 .
C106 H6S 0.9600 .
C106 H6T 0.9600 .
C106 H6U 0.9600 .
C107 H7V 0.9600 .
C107 H7W 0.9600 .
C107 H7$ 0.9600 .
C108 H8C 0.9600 .
C108 H8A 0.9600 .
C108 H8B 0.9600 .
C109 H1A 0.9600 .
C109 H1B 0.9600 .
C109 H1C 0.9600 .
C110 H11A 0.9600 .
C110 H11B 0.9600 .
C110 H11C 0.9600 .
C111 H12D 0.9600 .
C111 H12E 0.9600 .
C111 H12F 0.9600 .
C112 H13G 0.9600 .
C112 H13H 0.9600 .
C112 H13I 0.9600 .
C113 H14J 0.9600 .
C113 H14K 0.9600 .
C113 H14L 0.9600 .
C114 H15M 0.9600 .
C114 H15N 0.9600 .
C114 H15O 0.9600 .
C115 H16P 0.9600 .
C115 H16Q 0.9600 .
C115 H16R 0.9600 .
C116 H17S 0.9600 .
C116 H17T 0.9600 .
C116 H17U 0.9600 .
C117 H18V 0.9600 .
C117 H18W 0.9600 .
C117 H18$ 0.9600 .
C118 H7A 0.9600 .
C118 H7B 0.9600 .
C118 H7C 0.9600 .
C119 H43A 0.9600 .
C119 H43B 0.9600 .
C119 H43C 0.9600 .
C120 H49A 0.9600 .
C120 H49B 0.9600 .
C120 H49C 0.9600 .
C121 C122 1.440(11) .
C122 C126 1.392(12) .
C122 C123 1.450(11) .
C124 C125 1.33(3) .
C125 C126 1.30(2) .
C125 H125 0.9300 .
C127 C126 1.42(2) .
C127 C128 1.46(2) .
C127 H127 0.9300 .
C129 C130 1.407(11) .
C130 C131 1.416(11) .
C130 C134 1.427(12) .
C132 C133 1.37(2) .
C133 C134 1.414(19) .
C133 H133 0.9300 .
C135 C134 1.279(19) .
C135 C136 1.40(2) .
C135 H135 0.9300 .
C137 C138 1.443(12) .
C138 C142 1.401(12) .
C138 C139 1.463(12) .
C142 C141 1.34(2) .
C142 C143 1.362(18) .
C143 C144 1.44(2) .
C143 H143 0.9300 .
C140 C141 1.43(3) .
C141 H141 0.9300 .

loop_
_platon_squeeze_void_nr
_platon_squeeze_void_average_x
_platon_squeeze_void_average_y
_platon_squeeze_void_average_z
_platon_squeeze_void_volume
_platon_squeeze_void_count_electrons
_platon_squeeze_void_content
1 0.000 0.500 0.006 3944 1143 ' '
